data_4118890
loop_
_publ_author_name
'Mitsuaki Suzuki'
'Zdenek Slanina'
'Naomi Mizorogi'
'Xing Lu'
'Shigeru Nagase'
'Marilyn M. Olmstead'
'Alan L. Balch'
'Takeshi Akasaka'

_publ_section_title
;
 Single-Crystal X-ray Diffraction Study of Three Yb@C82 Isomers
 Cocrystallized with NiII(octaethylporphyrin)
;
_journal_name_full 'Journal of the American Chemical Society'
_journal_page_first 18772
_journal_page_last 18778
_journal_paper_doi 10.1021/ja308706d
_journal_volume 134
_journal_year 2012
_chemical_formula_moiety 'Yb C82, Ni N4 C36 H44, 2.0(C6 H6)'
_chemical_formula_sum 'C130 H56 N4 Ni Yb'
_chemical_formula_weight 1905.54
_chemical_name_common Yb@C2v(9)-C82/NiOEP/2(benzene)
_chemical_name_systematic
; 
 ? 
;
_space_group_IT_number 12
_symmetry_cell_setting monoclinic
_symmetry_space_group_name_Hall '-C 2y'
_symmetry_space_group_name_H-M 'C 1 2/m 1'
_atom_sites_solution_hydrogens geom
_atom_sites_solution_primary direct
_atom_sites_solution_secondary difmap
_audit_creation_method SHELXL-97
_cell_angle_alpha 90.00
_cell_angle_beta 95.078(2)
_cell_angle_gamma 90.00
_cell_formula_units_Z 4
_cell_length_a 25.264(4)
_cell_length_b 15.169(2)
_cell_length_c 19.869(3)
_cell_measurement_reflns_used 9858
_cell_measurement_temperature 90
_cell_measurement_theta_max 30.90
_cell_measurement_theta_min 4.47
_cell_volume 7584.5(19)
_computing_cell_refinement 'Bruker SAINT'
_computing_data_collection 'Bruker APEX2'
_computing_data_reduction 'Bruker SAINT'
_computing_molecular_graphics 'Bruker SHELXTL'
_computing_publication_material 'Bruker SHELXTL'
_computing_structure_refinement 'SHELXL-97 (Sheldrick, 2008)'
_computing_structure_solution 'SHELXS-97 (Sheldrick, 2008)'
_diffrn_ambient_temperature 90
_diffrn_detector_area_resol_mean 8.333
_diffrn_measured_fraction_theta_full 0.995
_diffrn_measured_fraction_theta_max 0.995
_diffrn_measurement_device_type 'Bruker APEX-II CCD'
_diffrn_measurement_method '\f and \w scans'
_diffrn_radiation_monochromator graphite
_diffrn_radiation_source 'fine-focus sealed tube'
_diffrn_radiation_type MoK\a
_diffrn_radiation_wavelength 0.71073
_diffrn_reflns_av_R_equivalents 0.0377
_diffrn_reflns_av_sigmaI/netI 0.0291
_diffrn_reflns_limit_h_max 34
_diffrn_reflns_limit_h_min -35
_diffrn_reflns_limit_k_max 21
_diffrn_reflns_limit_k_min -21
_diffrn_reflns_limit_l_max 27
_diffrn_reflns_limit_l_min -27
_diffrn_reflns_number 48930
_diffrn_reflns_theta_full 29.57
_diffrn_reflns_theta_max 29.57
_diffrn_reflns_theta_min 4.30
_exptl_absorpt_coefficient_mu 1.544
_exptl_absorpt_correction_T_max 0.7275
_exptl_absorpt_correction_T_min 0.4335
_exptl_absorpt_correction_type multi-scan
_exptl_absorpt_process_details 'SADABS (Sheldrick 1996)'
_exptl_crystal_colour black
_exptl_crystal_density_diffrn 1.669
_exptl_crystal_description block
_exptl_crystal_F_000 3848
_exptl_crystal_size_max 0.65
_exptl_crystal_size_mid 0.43
_exptl_crystal_size_min 0.22
_refine_diff_density_max 1.587
_refine_diff_density_min -1.151
_refine_diff_density_rms 0.109
_refine_ls_extinction_method none
_refine_ls_goodness_of_fit_ref 1.038
_refine_ls_hydrogen_treatment constr
_refine_ls_matrix_type full
_refine_ls_number_parameters 1421
_refine_ls_number_reflns 10980
_refine_ls_number_restraints 1533
_refine_ls_restrained_S_all 1.116
_refine_ls_R_factor_all 0.0945
_refine_ls_R_factor_gt 0.0857
_refine_ls_shift/su_max 0.000
_refine_ls_shift/su_mean 0.000
_refine_ls_structure_factor_coef Fsqd
_refine_ls_weighting_details 'calc w=1/[\s^2^(Fo^2^)+(0.1116P)^2^+55.8042P] where P=(Fo^2^+2Fc^2^)/3'
_refine_ls_weighting_scheme calc
_refine_ls_wR_factor_gt 0.2338
_refine_ls_wR_factor_ref 0.2421
_reflns_number_gt 9654
_reflns_number_total 10980
_reflns_threshold_expression >2sigma(I)
_cod_data_source_file ja308706d_si_004.cif
_cod_data_source_block ybc82iii
_cod_original_cell_volume 7584(2)
_cod_original_sg_symbol_H-M 'C 2/m'
_cod_database_code 4118890

loop_
_symmetry_equiv_pos_as_xyz
'x, y, z'
'-x, y, -z'
'x+1/2, y+1/2, z'
'-x+1/2, y+1/2, -z'
'-x, -y, -z'
'x, -y, z'
'-x+1/2, -y+1/2, -z'
'x+1/2, -y+1/2, z'

loop_
_atom_site_label
_atom_site_type_symbol
_atom_site_fract_x
_atom_site_fract_y
_atom_site_fract_z
_atom_site_U_iso_or_equiv
_atom_site_adp_type
_atom_site_occupancy
_atom_site_symmetry_multiplicity
_atom_site_calc_flag
_atom_site_refinement_flags
_atom_site_disorder_assembly
_atom_site_disorder_group
C1 C 0.2609(7) 0.3574(13) 0.0381(10) 0.064(4) Uani 0.27 1 d PDU A -1
C2 C 0.2099(7) 0.3218(13) 0.0340(11) 0.062(4) Uani 0.27 1 d PDU A -1
C3 C 0.1974(7) 0.2602(13) 0.0828(11) 0.064(4) Uani 0.27 1 d PDU A -1
C4 C 0.2391(8) 0.2423(15) 0.1373(10) 0.069(4) Uani 0.27 1 d PDU A -1
C5 C 0.2872(12) 0.288(2) 0.1475(10) 0.070(4) Uani 0.27 1 d PDU A -1
C6 C 0.3006(8) 0.3415(14) 0.0945(10) 0.067(4) Uani 0.27 1 d PDU A -1
C7 C 0.3336(10) 0.4196(11) 0.1074(10) 0.074(4) Uani 0.27 1 d PDU A -1
C8 C 0.3156(7) 0.4884(12) 0.0583(8) 0.067(3) Uani 0.27 1 d PDU A -1
C9 C 0.2733(8) 0.4462(11) 0.0153(13) 0.063(4) Uani 0.27 1 d PDU A -1
C10 C 0.2274(6) 0.4916(13) -0.0087(8) 0.061(3) Uani 0.27 1 d PDU A -1
C11 C 0.1757(7) 0.4648(10) -0.0190(10) 0.056(3) Uani 0.27 1 d PDU A -1
C12 C 0.1695(8) 0.3745(12) 0.0039(10) 0.057(4) Uani 0.27 1 d PDU A -1
C13 C 0.1157(8) 0.3727(13) 0.0238(11) 0.068(4) Uani 0.27 1 d PDU A -1
C14 C 0.1071(10) 0.3155(15) 0.0757(12) 0.077(4) Uani 0.27 1 d PDU A -1
C15 C 0.1441(8) 0.2561(15) 0.1047(10) 0.071(4) Uani 0.27 1 d PDU A -1
C16 C 0.1504(6) 0.2328(14) 0.1771(10) 0.064(4) Uani 0.27 1 d PDU A -1
C17 C 0.2072(6) 0.2246(12) 0.1934(7) 0.053(3) Uani 0.27 1 d PDU A -1
C18 C 0.2281(7) 0.2500(12) 0.2581(8) 0.051(3) Uani 0.27 1 d PDU A -1
C19 C 0.2784(6) 0.2879(12) 0.2712(8) 0.052(3) Uani 0.27 1 d PDU A -1
C20 C 0.3106(6) 0.3012(11) 0.2133(8) 0.064(3) Uani 0.27 1 d PDU A -1
C21 C 0.3445(9) 0.3804(11) 0.2280(9) 0.072(4) Uani 0.27 1 d PDU A -1
C22 C 0.3551(12) 0.4344(14) 0.1733(9) 0.078(4) Uani 0.27 1 d PDU A -1
C23 C 0.3634(10) 0.5344(13) 0.1877(10) 0.074(4) Uani 0.27 1 d PDU A -1
C24 C 0.3424(7) 0.6058(11) 0.1425(9) 0.065(4) Uani 0.27 1 d PDU A -1
C25 C 0.3192(8) 0.5754(12) 0.0807(9) 0.069(4) Uani 0.27 1 d PDU A -1
C26 C 0.2792(8) 0.6318(11) 0.0543(10) 0.064(4) Uani 0.27 1 d PDU A -1
C27 C 0.2390(7) 0.5899(13) 0.0076(9) 0.062(3) Uani 0.27 1 d PDU A -1
C28 C 0.1934(7) 0.6425(15) 0.0153(15) 0.062(4) Uani 0.27 1 d PDU A -1
C29 C 0.1423(7) 0.6084(9) 0.0044(8) 0.059(3) Uani 0.27 1 d PDU A -1
C30 C 0.1296(7) 0.5224(9) -0.0131(9) 0.060(4) Uani 0.27 1 d PDU A -1
C31 C 0.0934(8) 0.4621(11) 0.0151(8) 0.069(4) Uani 0.27 1 d PDU A -1
C32 C 0.0580(6) 0.4847(9) 0.0613(8) 0.077(4) Uani 0.27 1 d PDU A -1
C33 C 0.0442(9) 0.4292(11) 0.1127(9) 0.074(4) Uani 0.27 1 d PDU A -1
C34 C 0.0682(11) 0.3460(18) 0.1278(11) 0.082(4) Uani 0.27 1 d PDU A -1
C35 C 0.0702(8) 0.3184(14) 0.1981(10) 0.085(4) Uani 0.27 1 d PDU A -1
C36 C 0.1176(9) 0.2735(19) 0.2201(8) 0.064(4) Uani 0.27 1 d PDU A -1
C37 C 0.1341(6) 0.2953(11) 0.2857(7) 0.053(3) Uani 0.27 1 d PDU A -1
C38 C 0.1886(6) 0.2781(15) 0.3088(10) 0.049(3) Uani 0.27 1 d PDU A -1
C39 C 0.2067(5) 0.3441(7) 0.3559(5) 0.031(2) Uani 0.27 1 d PDU A -1
C40 C 0.2582(5) 0.3809(7) 0.3643(7) 0.043(3) Uani 0.27 1 d PDU A -1
C41 C 0.2958(6) 0.3561(11) 0.3214(10) 0.061(4) Uani 0.27 1 d PDU A -1
C42 C 0.3367(7) 0.4125(9) 0.2971(9) 0.069(4) Uani 0.27 1 d PDU A -1
C43 C 0.3437(5) 0.5022(9) 0.3059(7) 0.074(3) Uani 0.27 1 d PDU A -1
C44 C 0.3559(7) 0.5602(10) 0.2553(8) 0.066(4) Uani 0.27 1 d PDU A -1
C45 C 0.3316(9) 0.6475(13) 0.2520(9) 0.067(4) Uani 0.27 1 d PDU A -1
C46 C 0.3237(8) 0.6777(14) 0.1822(9) 0.067(4) Uani 0.27 1 d PDU A -1
C47 C 0.2812(9) 0.7314(18) 0.1574(8) 0.062(4) Uani 0.27 1 d PDU A -1
C48 C 0.2620(6) 0.7080(11) 0.0920(7) 0.051(3) Uani 0.27 1 d PDU A -1
C49 C 0.2063(6) 0.7127(16) 0.0656(10) 0.061(4) Uani 0.27 1 d PDU A -1
C50 C 0.1678(6) 0.7430(13) 0.1062(7) 0.065(4) Uani 0.27 1 d PDU A -1
C51 C 0.1147(7) 0.7036(13) 0.0900(6) 0.064(4) Uani 0.27 1 d PDU A -1
C52 C 0.1019(6) 0.6353(11) 0.0446(6) 0.067(4) Uani 0.27 1 d PDU A -1
C53 C 0.0657(10) 0.5755(11) 0.0722(8) 0.077(4) Uani 0.27 1 d PDU A -1
C54 C 0.0515(7) 0.6077(10) 0.1349(6) 0.079(4) Uani 0.27 1 d PDU A -1
C55 C 0.0400(10) 0.5530(13) 0.1937(7) 0.085(4) Uani 0.27 1 d PDU A -1
C56 C 0.0363(12) 0.4623(13) 0.1815(8) 0.083(4) Uani 0.27 1 d PDU A -1
C57 C 0.0589(9) 0.3990(11) 0.2338(10) 0.071(4) Uani 0.27 1 d PDU A -1
C58 C 0.0872(8) 0.4286(14) 0.2931(10) 0.071(4) Uani 0.27 1 d PDU A -1
C59 C 0.1251(7) 0.3742(9) 0.3268(8) 0.061(3) Uani 0.27 1 d PDU A -1
C60 C 0.1662(6) 0.4051(11) 0.3772(12) 0.052(4) Uani 0.27 1 d PDU A -1
C61 C 0.1737(4) 0.4932(9) 0.3880(5) 0.048(3) Uani 0.27 1 d PDU A -1
C62 C 0.2288(4) 0.5215(7) 0.3980(7) 0.056(3) Uani 0.27 1 d PDU A -1
C63 C 0.2723(4) 0.4716(6) 0.3803(7) 0.048(3) Uani 0.27 1 d PDU A -1
C64 C 0.3093(5) 0.5278(7) 0.3541(7) 0.059(3) Uani 0.27 1 d PDU A -1
C65 C 0.2905(5) 0.6151(8) 0.3512(8) 0.061(3) Uani 0.27 1 d PDU A -1
C66 C 0.2969(6) 0.6775(10) 0.2977(8) 0.058(4) Uani 0.27 1 d PDU A -1
C67 C 0.2580(7) 0.7409(11) 0.2710(6) 0.058(4) Uani 0.27 1 d PDU A -1
C68 C 0.2457(6) 0.7657(13) 0.2001(7) 0.058(3) Uani 0.27 1 d PDU A -1
C69 C 0.1904(5) 0.7725(12) 0.1728(8) 0.060(3) Uani 0.27 1 d PDU A -1
C70 C 0.1457(6) 0.7574(13) 0.2128(6) 0.070(4) Uani 0.27 1 d PDU A -1
C71 C 0.1078(5) 0.7252(8) 0.1590(6) 0.066(3) Uani 0.27 1 d PDU A -1
C72 C 0.0742(4) 0.6650(5) 0.1854(4) 0.080(2) Uani 0.27 1 d PDU A -1
C73 C 0.0862(7) 0.6571(13) 0.2584(6) 0.083(4) Uani 0.27 1 d PDU A -1
C74 C 0.0585(9) 0.5726(10) 0.2636(8) 0.077(4) Uani 0.27 1 d PDU A -1
C75 C 0.0849(9) 0.5155(13) 0.3138(12) 0.066(4) Uani 0.27 1 d PDU A -1
C76 C 0.1300(5) 0.5481(10) 0.3560(8) 0.064(3) Uani 0.27 1 d PDU A -1
C77 C 0.1536(6) 0.6328(11) 0.3538(10) 0.088(4) Uani 0.27 1 d PDU A -1
C78 C 0.2063(4) 0.6077(6) 0.3864(10) 0.087(4) Uani 0.27 1 d PDU A -1
C79 C 0.2403(3) 0.6611(4) 0.3577(4) 0.080(2) Uani 0.27 1 d PDU A -1
C80 C 0.2118(5) 0.7207(12) 0.3071(8) 0.070(4) Uani 0.27 1 d PDU A -1
C81 C 0.1621(5) 0.7357(11) 0.2761(7) 0.085(4) Uani 0.27 1 d PDU A -1
C82 C 0.1266(5) 0.6803(15) 0.3039(8) 0.093(4) Uani 0.27 1 d PDU A -1
C83 C 0.2576(7) 0.5466(9) 0.0021(8) 0.071(3) Uani 0.46 1 d PDU . 2
C84 C 0.2980(4) 0.5922(11) 0.0439(6) 0.067(3) Uani 0.46 1 d PDU . 2
C85 C 0.3391(6) 0.5463(9) 0.0854(8) 0.065(3) Uani 0.46 1 d PDU . 2
C86 C 0.1726(9) 0.5000 -0.0189(9) 0.062(4) Uani 0.46 2 d SPDU . 2
C87 C 0.2060(6) 0.5768(8) -0.0112(5) 0.063(3) Uani 0.46 1 d PDU . 2
C88 C 0.1863(6) 0.6576(9) 0.0187(8) 0.055(3) Uani 0.46 1 d PDU . 2
C89 C 0.2285(5) 0.7046(9) 0.0618(6) 0.055(2) Uani 0.46 1 d PDU . 2
C90 C 0.2835(5) 0.6760(10) 0.0760(7) 0.060(3) Uani 0.46 1 d PDU . 2
C91 C 0.3014(5) 0.7093(9) 0.1432(7) 0.056(3) Uani 0.46 1 d PDU . 2
C92 C 0.3397(4) 0.6533(7) 0.1836(7) 0.046(2) Uani 0.46 1 d PDU . 2
C93 C 0.3579(5) 0.5761(8) 0.1484(7) 0.055(3) Uani 0.46 1 d PDU . 2
C94 C 0.3708(6) 0.5000 0.1882(10) 0.049(3) Uani 0.46 2 d SPDU . 2
C95 C 0.1221(9) 0.5000 0.0024(9) 0.063(4) Uani 0.46 2 d SPDU . 2
C96 C 0.1008(5) 0.5805(7) 0.0293(6) 0.063(3) Uani 0.46 1 d PDU . 2
C97 C 0.1353(5) 0.6556(7) 0.0371(5) 0.058(3) Uani 0.46 1 d PDU . 2
C98 C 0.1257(4) 0.7111(8) 0.0954(6) 0.043(2) Uani 0.46 1 d PDU . 2
C99 C 0.1661(4) 0.7507(8) 0.1399(5) 0.058(2) Uani 0.46 1 d PDU . 2
C100 C 0.2170(4) 0.7521(7) 0.1199(7) 0.055(2) Uani 0.46 1 d PDU . 2
C101 C 0.2612(4) 0.7529(7) 0.1739(7) 0.051(2) Uani 0.46 1 d PDU . 2
C102 C 0.2554(4) 0.7458(8) 0.2419(6) 0.061(3) Uani 0.46 1 d PDU . 2
C103 C 0.2987(5) 0.7070(8) 0.2798(7) 0.056(3) Uani 0.46 1 d PDU . 2
C104 C 0.3408(5) 0.6569(9) 0.2522(8) 0.056(3) Uani 0.46 1 d PDU . 2
C105 C 0.3539(4) 0.5794(8) 0.2898(7) 0.054(2) Uani 0.46 1 d PDU . 2
C106 C 0.3678(4) 0.5000 0.2563(9) 0.051(3) Uani 0.46 2 d SPDU . 2
C107 C 0.0479(6) 0.5000 0.1122(10) 0.073(4) Uani 0.46 2 d SPDU . 2
C108 C 0.0634(6) 0.5823(8) 0.0808(7) 0.069(3) Uani 0.46 1 d PDU . 2
C109 C 0.0807(5) 0.6592(8) 0.1182(6) 0.070(3) Uani 0.46 1 d PDU . 2
C110 C 0.0742(4) 0.6650(5) 0.1854(4) 0.080(2) Uani 0.46 1 d PDU . 2
C111 C 0.1139(5) 0.7131(11) 0.2306(5) 0.064(3) Uani 0.46 1 d PDU . 2
C112 C 0.1621(4) 0.7501(9) 0.2123(5) 0.066(3) Uani 0.46 1 d PDU . 2
C113 C 0.2042(3) 0.7469(7) 0.2644(6) 0.060(3) Uani 0.46 1 d PDU . 2
C114 C 0.1947(4) 0.7036(8) 0.3246(6) 0.061(3) Uani 0.46 1 d PDU . 2
C115 C 0.2403(3) 0.6611(4) 0.3577(4) 0.080(2) Uani 0.46 1 d PDU . 2
C116 C 0.2909(4) 0.6591(7) 0.3401(6) 0.061(3) Uani 0.46 1 d PDU . 2
C117 C 0.3222(4) 0.5795(8) 0.3471(6) 0.056(2) Uani 0.46 1 d PDU . 2
C118 C 0.3025(7) 0.5000 0.3780(8) 0.061(4) Uani 0.46 2 d SPDU . 2
C119 C 0.0416(6) 0.5000 0.1799(10) 0.068(4) Uani 0.46 2 d SPDU . 2
C120 C 0.0515(6) 0.5831(9) 0.2128(8) 0.072(3) Uani 0.46 1 d PDU . 2
C121 C 0.0729(5) 0.5821(9) 0.2835(9) 0.070(3) Uani 0.46 1 d PDU . 2
C123 C 0.1032(3) 0.6629(7) 0.2891(5) 0.050(2) Uani 0.46 1 d PDU . 2
C124 C 0.1452(4) 0.6561(7) 0.3380(5) 0.048(2) Uani 0.46 1 d PDU . 2
C125 C 0.1643(6) 0.5766(8) 0.3752(8) 0.062(3) Uani 0.46 1 d PDU . 2
C126 C 0.2229(5) 0.5825(9) 0.3926(6) 0.072(3) Uani 0.46 1 d PDU . 2
C127 C 0.2522(7) 0.5000 0.4003(8) 0.063(4) Uani 0.46 2 d SPDU . 2
C128 C 0.0892(13) 0.5000 0.3177(16) 0.066(4) Uani 0.46 2 d SPDU . 2
C129 C 0.1301(7) 0.5000 0.3676(11) 0.075(4) Uani 0.46 2 d SPDU . 2
Yb1 Yb 0.23595(9) 0.5000 0.10656(8) 0.0464(4) Uani 0.09 1 d PU B 4
Yb2 Yb 0.22897(13) 0.38572(13) 0.17351(10) 0.0533(5) Uani 0.12 1 d PU C -6
Yb3 Yb 0.19757(12) 0.37738(11) 0.18418(15) 0.0388(4) Uani 0.11 1 d PU D -5
Yb4 Yb 0.18717(16) 0.3890(2) 0.1467(3) 0.0538(9) Uani 0.08 1 d PU E -7
Yb5 Yb 0.2651(2) 0.5000 0.1395(3) 0.087(2) Uani 0.04 1 d PU D 5
Yb6 Yb 0.2044(6) 0.5000 0.0932(5) 0.080(3) Uani 0.02 1 d PU C 6
Yb7 Yb 0.1919(7) 0.4139(11) 0.1184(9) 0.054(3) Uani 0.02 1 d PU F -8
Yb8 Yb 0.1701(8) 0.3952(11) 0.2073(10) 0.072(3) Uani 0.02 1 d PU B -4
Ni1 Ni 0.018974(19) 0.5000 0.41857(3) 0.01584(15) Uani 1 2 d S . .
N1 N -0.03640(14) 0.5000 0.34316(18) 0.0182(6) Uani 1 2 d S . .
N2 N 0.02034(9) 0.62936(17) 0.41715(12) 0.0182(5) Uani 1 1 d . . .
N3 N 0.07605(14) 0.5000 0.49175(19) 0.0187(7) Uani 1 2 d S . .
C130 C -0.09616(13) 0.5446(2) 0.25334(16) 0.0243(6) Uani 1 1 d . . .
C131 C -0.05939(12) 0.5718(2) 0.30951(16) 0.0209(6) Uani 1 1 d . . .
C132 C -0.04785(12) 0.6587(2) 0.32471(16) 0.0216(6) Uani 1 1 d . . .
H132 H -0.0672 0.7029 0.2992 0.026 Uiso 1 1 calc R . .
C133 C -0.00994(11) 0.6855(2) 0.37458(16) 0.0201(5) Uani 1 1 d . . .
C134 C 0.00381(13) 0.7768(2) 0.38764(18) 0.0239(6) Uani 1 1 d . . .
C135 C 0.04301(12) 0.7767(2) 0.43949(18) 0.0236(6) Uani 1 1 d . . .
C136 C 0.05252(11) 0.6852(2) 0.45689(16) 0.0200(5) Uani 1 1 d . . .
C137 C 0.09058(11) 0.6584(2) 0.50672(16) 0.0214(6) Uani 1 1 d . . .
H137 H 0.1101 0.7026 0.5321 0.026 Uiso 1 1 calc R . .
C138 C 0.10193(11) 0.5718(2) 0.52190(16) 0.0207(6) Uani 1 1 d . . .
C139 C 0.14463(12) 0.5450(2) 0.57074(16) 0.0241(6) Uani 1 1 d . . .
C140 C -0.12485(15) 0.6070(3) 0.20417(18) 0.0311(7) Uani 1 1 d . . .
H14A H -0.1398 0.6559 0.2295 0.037 Uiso 1 1 calc R . .
H14B H -0.1548 0.5755 0.1793 0.037 Uiso 1 1 calc R . .
C141 C -0.08883(18) 0.6454(3) 0.15322(19) 0.0377(9) Uani 1 1 d . . .
H14C H -0.0605 0.6804 0.1773 0.057 Uiso 1 1 calc R . .
H14D H -0.1099 0.6831 0.1210 0.057 Uiso 1 1 calc R . .
H14E H -0.0731 0.5973 0.1289 0.057 Uiso 1 1 calc R . .
C142 C -0.02007(15) 0.8533(2) 0.3479(2) 0.0320(7) Uani 1 1 d . . .
H14F H -0.0132 0.9079 0.3746 0.038 Uiso 1 1 calc R . .
H14G H -0.0590 0.8450 0.3410 0.038 Uiso 1 1 calc R . .
C143 C 0.00179(18) 0.8647(3) 0.2791(2) 0.0413(9) Uani 1 1 d . . .
H14H H 0.0402 0.8750 0.2855 0.062 Uiso 1 1 calc R . .
H14I H -0.0155 0.9152 0.2555 0.062 Uiso 1 1 calc R . .
H14J H -0.0053 0.8112 0.2520 0.062 Uiso 1 1 calc R . .
C144 C 0.07281(14) 0.8532(2) 0.4724(2) 0.0309(7) Uani 1 1 d . . .
H14K H 0.0771 0.8437 0.5219 0.037 Uiso 1 1 calc R . .
H14L H 0.0517 0.9076 0.4636 0.037 Uiso 1 1 calc R . .
C145 C 0.12775(16) 0.8658(3) 0.4467(2) 0.0402(9) Uani 1 1 d . . .
H14M H 0.1484 0.8113 0.4537 0.060 Uiso 1 1 calc R . .
H14N H 0.1464 0.9140 0.4717 0.060 Uiso 1 1 calc R . .
H14O H 0.1237 0.8802 0.3985 0.060 Uiso 1 1 calc R . .
C146 C 0.18293(13) 0.6067(3) 0.60862(19) 0.0320(7) Uani 1 1 d . . .
H14P H 0.1989 0.5771 0.6499 0.038 Uiso 1 1 calc R . .
H14Q H 0.1635 0.6593 0.6227 0.038 Uiso 1 1 calc R . .
C147 C 0.22718(16) 0.6356(4) 0.5652(3) 0.0495(12) Uani 1 1 d . . .
H14R H 0.2462 0.5836 0.5509 0.074 Uiso 1 1 calc R . .
H14S H 0.2520 0.6744 0.5918 0.074 Uiso 1 1 calc R . .
H14T H 0.2115 0.6674 0.5253 0.074 Uiso 1 1 calc R . .
C148 C 0.1576(4) 0.0000 0.1479(4) 0.084(4) Uani 1 2 d S . .
H148 H 0.1454 0.0000 0.1013 0.101 Uiso 1 2 calc SR . .
C149 C 0.1213(3) 0.0000 0.1957(5) 0.078(3) Uani 1 2 d S . .
H149 H 0.0843 0.0000 0.1821 0.094 Uiso 1 2 calc SR . .
C150 C 0.1391(3) 0.0000 0.2634(3) 0.0427(13) Uani 1 2 d S . .
H150 H 0.1141 0.0000 0.2965 0.051 Uiso 1 2 calc SR . .
C151 C 0.1917(3) 0.0000 0.2830(3) 0.0426(13) Uani 1 2 d S . .
H151 H 0.2038 0.0000 0.3297 0.051 Uiso 1 2 calc SR . .
C152 C 0.2282(3) 0.0000 0.2340(3) 0.0428(13) Uani 1 2 d S . .
H152 H 0.2652 0.0000 0.2477 0.051 Uiso 1 2 calc SR . .
C153 C 0.2115(3) 0.0000 0.1667(3) 0.0494(16) Uani 1 2 d S . .
H153 H 0.2364 0.0000 0.1336 0.059 Uiso 1 2 calc SR . .
C168 C 0.4745(6) 0.3583(13) -0.0453(5) 0.084(8) Uiso 0.27 1 d PG G -2
C169 C 0.4496(5) 0.3499(12) 0.0142(7) 0.051(4) Uiso 0.27 1 d PG G -2
C170 C 0.4788(6) 0.3614(13) 0.0766(6) 0.056(7) Uiso 0.27 1 d PG G -2
C171 C 0.5328(6) 0.3814(12) 0.0793(6) 0.060(5) Uiso 0.27 1 d PG G -2
C172 C 0.5577(5) 0.3898(12) 0.0197(8) 0.066(6) Uiso 0.27 1 d PG G -2
C173 C 0.5285(7) 0.3783(14) -0.0426(6) 0.066(7) Uiso 0.27 1 d PG G -2
H168 H 0.4518 0.3493 -0.0938 0.079 Uiso 0.27 1 d PG G -2
H169 H 0.4076 0.3343 0.0121 0.079 Uiso 0.27 1 d PG G -2
H170 H 0.4594 0.3548 0.1229 0.079 Uiso 0.27 1 d PG G -2
H171 H 0.5555 0.3903 0.1278 0.079 Uiso 0.27 1 d PG G -2
H172 H 0.5997 0.4054 0.0218 0.079 Uiso 0.27 1 d PG G -2
H173 H 0.5479 0.3849 -0.0890 0.079 Uiso 0.27 1 d PG G -2
C174 C 0.5208(11) 0.2768(12) -0.0277(12) 0.077(10) Uiso 0.23 1 d PG H -3
C175 C 0.5263(9) 0.3414(17) -0.0765(10) 0.051(6) Uiso 0.23 1 d PG H -3
C176 C 0.4998(12) 0.4218(16) -0.0728(12) 0.124(16) Uiso 0.23 1 d PG H -3
C177 C 0.4679(12) 0.4374(15) -0.0203(15) 0.136(18) Uiso 0.23 1 d PG H -3
C178 C 0.4624(11) 0.3728(18) 0.0285(12) 0.13(3) Uiso 0.23 1 d PG H -3
C179 C 0.4889(11) 0.2925(14) 0.0248(11) 0.054(6) Uiso 0.23 1 d PG H -3
H174 H 0.5414 0.2143 -0.0306 0.065 Uiso 0.23 1 d PG H -3
H175 H 0.5511 0.3292 -0.1174 0.065 Uiso 0.23 1 d PG H -3
H176 H 0.5041 0.4721 -0.1108 0.065 Uiso 0.23 1 d PG H -3
H177 H 0.4473 0.5000 -0.0174 0.065 Uiso 0.23 1 d PG H -3
H178 H 0.4376 0.3850 0.0694 0.065 Uiso 0.23 1 d PG H -3
H179 H 0.4846 0.2422 0.0628 0.065 Uiso 0.23 1 d PG H -3

loop_
_atom_site_aniso_label
_atom_site_aniso_U_11
_atom_site_aniso_U_22
_atom_site_aniso_U_33
_atom_site_aniso_U_23
_atom_site_aniso_U_13
_atom_site_aniso_U_12
C1 0.072(7) 0.065(7) 0.057(7) -0.022(6) 0.019(6) 0.016(7)
C2 0.080(8) 0.052(7) 0.054(7) -0.026(6) 0.012(7) 0.005(7)
C3 0.088(8) 0.032(6) 0.071(7) -0.028(6) 0.006(7) -0.004(6)
C4 0.085(8) 0.039(6) 0.081(7) -0.012(6) 0.001(7) 0.016(7)
C5 0.072(8) 0.064(8) 0.076(7) -0.007(7) 0.018(7) 0.034(7)
C6 0.064(7) 0.074(8) 0.065(7) -0.010(7) 0.025(6) 0.027(7)
C7 0.060(7) 0.092(8) 0.074(8) -0.002(7) 0.024(7) 0.019(7)
C8 0.065(6) 0.075(8) 0.065(7) 0.000(7) 0.039(5) 0.006(7)
C9 0.075(7) 0.069(7) 0.048(7) -0.003(7) 0.023(6) 0.010(7)
C10 0.096(7) 0.053(7) 0.035(5) 0.000(7) 0.018(5) -0.001(7)
C11 0.093(7) 0.048(7) 0.027(6) -0.011(6) -0.001(6) 0.003(7)
C12 0.079(8) 0.054(7) 0.037(6) -0.022(6) -0.003(7) 0.000(7)
C13 0.077(8) 0.065(8) 0.056(7) -0.030(7) -0.018(7) -0.007(7)
C14 0.079(8) 0.067(8) 0.084(8) -0.020(7) -0.005(7) -0.026(7)
C15 0.083(8) 0.046(7) 0.084(8) -0.011(7) 0.000(7) -0.024(7)
C16 0.072(7) 0.035(6) 0.083(7) 0.012(6) 0.002(7) -0.016(6)
C17 0.061(7) 0.018(5) 0.078(7) 0.007(6) -0.005(6) 0.012(6)
C18 0.052(7) 0.034(6) 0.064(7) 0.016(6) 0.000(6) 0.013(6)
C19 0.045(7) 0.051(7) 0.059(7) 0.013(6) -0.002(6) 0.041(6)
C20 0.061(7) 0.063(7) 0.068(7) 0.008(6) 0.010(6) 0.049(6)
C21 0.049(7) 0.082(8) 0.083(8) 0.017(7) 0.002(7) 0.037(7)
C22 0.052(7) 0.095(8) 0.088(8) -0.002(8) 0.014(7) 0.016(7)
C23 0.036(6) 0.090(9) 0.095(8) -0.009(8) 0.011(6) -0.006(7)
C24 0.039(7) 0.083(8) 0.076(7) -0.003(7) 0.026(6) -0.026(6)
C25 0.062(7) 0.081(8) 0.067(7) 0.008(7) 0.032(7) -0.011(7)
C26 0.076(8) 0.066(7) 0.055(7) 0.020(7) 0.027(7) -0.012(7)
C27 0.099(8) 0.051(7) 0.040(6) 0.018(6) 0.024(6) -0.012(7)
C28 0.100(8) 0.049(7) 0.038(7) 0.012(7) 0.012(7) -0.004(7)
C29 0.098(8) 0.048(7) 0.030(6) 0.009(6) -0.008(6) 0.011(7)
C30 0.094(8) 0.052(7) 0.031(6) 0.005(5) -0.016(6) 0.004(6)
C31 0.080(8) 0.070(7) 0.050(7) -0.005(6) -0.031(6) -0.003(7)
C32 0.069(7) 0.070(8) 0.085(7) -0.006(7) -0.039(6) -0.001(7)
C33 0.046(7) 0.073(8) 0.097(8) 0.002(7) -0.025(7) -0.008(7)
C34 0.063(8) 0.071(8) 0.109(8) 0.002(7) -0.010(7) -0.031(7)
C35 0.063(7) 0.081(8) 0.111(8) 0.009(7) 0.008(7) -0.021(7)
C36 0.065(7) 0.049(7) 0.079(7) 0.026(7) 0.010(7) -0.019(7)
C37 0.059(6) 0.043(6) 0.059(6) 0.027(6) 0.019(6) -0.004(6)
C38 0.059(7) 0.038(6) 0.048(6) 0.020(6) -0.002(6) -0.010(6)
C39 0.047(5) 0.034(5) 0.013(4) 0.011(4) 0.012(4) 0.014(5)
C40 0.043(3) 0.042(3) 0.042(3) 0.0003(11) 0.0014(11) 0.0007(11)
C41 0.056(6) 0.058(7) 0.065(7) 0.013(7) -0.022(6) 0.024(6)
C42 0.043(7) 0.081(7) 0.077(7) 0.009(7) -0.028(6) 0.026(6)
C43 0.048(5) 0.092(7) 0.075(6) -0.005(8) -0.027(5) -0.001(8)
C44 0.030(6) 0.088(8) 0.076(7) -0.014(7) -0.018(6) -0.019(6)
C45 0.052(7) 0.075(8) 0.070(7) -0.024(7) -0.013(7) -0.035(7)
C46 0.057(7) 0.070(8) 0.074(7) -0.003(7) 0.008(7) -0.034(7)
C47 0.072(8) 0.049(7) 0.066(7) 0.004(6) 0.012(7) -0.026(7)
C48 0.064(7) 0.046(6) 0.046(6) 0.016(5) 0.028(6) -0.019(6)
C49 0.095(8) 0.042(7) 0.046(7) 0.011(6) 0.016(7) -0.006(7)
C50 0.097(8) 0.037(6) 0.059(7) 0.007(6) 0.000(7) 0.024(7)
C51 0.085(8) 0.048(7) 0.058(7) 0.006(7) 0.003(7) 0.034(7)
C52 0.088(8) 0.058(7) 0.052(7) 0.008(6) -0.012(7) 0.024(7)
C53 0.070(8) 0.067(8) 0.088(8) 0.001(7) -0.025(7) 0.020(7)
C54 0.054(7) 0.081(7) 0.101(7) 0.021(7) 0.004(7) 0.035(7)
C55 0.052(7) 0.099(8) 0.106(8) 0.001(8) 0.016(7) 0.031(8)
C56 0.044(7) 0.091(8) 0.116(8) 0.002(8) 0.009(7) 0.010(8)
C57 0.033(6) 0.095(8) 0.091(8) 0.001(7) 0.035(7) -0.002(7)
C58 0.042(7) 0.094(8) 0.084(7) 0.022(7) 0.044(6) 0.006(6)
C59 0.054(7) 0.073(7) 0.059(7) 0.031(6) 0.024(6) -0.008(6)
C60 0.059(6) 0.059(7) 0.039(6) 0.016(6) 0.011(6) 0.000(6)
C61 0.045(5) 0.077(7) 0.025(4) 0.003(7) 0.013(4) 0.018(7)
C62 0.057(6) 0.083(8) 0.026(5) -0.003(6) -0.006(5) 0.012(6)
C63 0.047(6) 0.064(7) 0.031(5) -0.004(5) -0.015(5) 0.010(5)
C64 0.054(6) 0.078(7) 0.038(6) -0.012(6) -0.026(5) -0.010(6)
C65 0.065(7) 0.077(7) 0.037(6) -0.029(6) -0.014(6) -0.020(7)
C66 0.061(7) 0.063(8) 0.047(6) -0.031(6) -0.013(6) -0.025(7)
C67 0.081(8) 0.042(7) 0.048(6) -0.028(6) -0.012(6) -0.016(7)
C68 0.093(8) 0.029(6) 0.051(7) 0.002(6) 0.007(7) -0.018(6)
C69 0.096(8) 0.024(6) 0.057(7) -0.001(6) -0.009(7) 0.010(7)
C70 0.095(8) 0.046(7) 0.068(7) -0.016(6) 0.007(7) 0.040(7)
C71 0.077(7) 0.055(6) 0.066(7) 0.002(6) 0.009(6) 0.052(6)
C72 0.068(4) 0.077(4) 0.098(4) 0.001(4) 0.029(4) 0.041(3)
C73 0.079(7) 0.093(8) 0.082(7) -0.005(7) 0.033(7) 0.041(7)
C74 0.052(7) 0.105(8) 0.077(8) 0.005(8) 0.021(7) 0.035(7)
C75 0.042(6) 0.100(8) 0.063(7) 0.010(7) 0.037(6) 0.030(7)
C76 0.058(6) 0.101(8) 0.040(6) 0.007(6) 0.038(5) 0.021(7)
C77 0.090(8) 0.111(8) 0.065(7) -0.014(8) 0.015(7) 0.027(8)
C78 0.086(7) 0.108(8) 0.067(7) -0.025(7) 0.000(7) 0.017(7)
C79 0.075(4) 0.090(4) 0.073(4) -0.052(4) -0.006(3) -0.001(4)
C80 0.075(7) 0.069(7) 0.065(7) -0.049(6) -0.005(7) 0.005(7)
C81 0.100(8) 0.071(7) 0.082(7) -0.042(7) 0.004(7) 0.026(7)
C82 0.098(8) 0.099(8) 0.084(8) -0.023(8) 0.018(8) 0.028(8)
C83 0.112(8) 0.067(7) 0.036(5) 0.011(5) 0.025(6) -0.006(6)
C84 0.089(6) 0.064(6) 0.054(5) 0.024(5) 0.041(5) -0.004(5)
C85 0.059(6) 0.068(6) 0.076(6) 0.007(6) 0.044(5) 0.000(5)
C86 0.120(9) 0.048(7) 0.015(5) 0.000 -0.021(6) 0.000
C87 0.114(7) 0.054(5) 0.020(3) 0.016(4) 0.005(4) -0.004(5)
C88 0.096(6) 0.037(5) 0.032(5) 0.017(4) 0.001(5) -0.009(5)
C89 0.076(6) 0.038(5) 0.051(5) 0.013(4) 0.009(5) -0.019(5)
C90 0.079(6) 0.045(5) 0.058(5) 0.022(4) 0.020(5) -0.018(5)
C91 0.047(5) 0.033(4) 0.088(6) 0.016(4) 0.012(5) -0.023(4)
C92 0.019(3) 0.030(4) 0.090(6) 0.002(4) 0.009(4) -0.016(3)
C93 0.034(4) 0.055(5) 0.081(6) 0.008(5) 0.033(5) -0.008(4)
C94 0.016(5) 0.038(6) 0.097(8) 0.000 0.024(5) 0.000
C95 0.106(8) 0.040(7) 0.035(7) 0.000 -0.046(6) 0.000
C96 0.085(6) 0.028(4) 0.064(5) 0.007(4) -0.054(5) -0.003(4)
C97 0.085(6) 0.037(4) 0.045(5) 0.017(4) -0.028(5) -0.004(5)
C98 0.032(4) 0.031(4) 0.062(5) 0.010(4) -0.013(4) -0.002(3)
C99 0.053(5) 0.041(5) 0.076(6) -0.004(5) -0.018(5) 0.010(4)
C100 0.047(5) 0.030(4) 0.084(6) 0.011(4) -0.005(5) -0.005(4)
C101 0.035(4) 0.020(4) 0.097(6) -0.001(5) 0.005(5) -0.010(3)
C102 0.047(5) 0.035(4) 0.101(7) -0.025(5) 0.000(5) -0.003(4)
C103 0.040(5) 0.039(5) 0.089(6) -0.026(5) -0.004(5) -0.026(4)
C104 0.026(4) 0.045(5) 0.094(6) -0.011(5) -0.009(4) -0.024(4)
C105 0.019(4) 0.060(5) 0.081(6) -0.013(5) -0.014(4) -0.014(4)
C106 0.008(4) 0.051(6) 0.096(8) 0.000 0.006(5) 0.000
C107 0.032(5) 0.054(7) 0.124(9) 0.000 -0.045(6) 0.000
C108 0.050(5) 0.041(5) 0.106(7) -0.003(5) -0.053(5) 0.010(4)
C109 0.053(6) 0.054(5) 0.100(6) 0.012(5) -0.002(5) 0.022(5)
C110 0.068(4) 0.077(4) 0.098(4) 0.001(4) 0.029(4) 0.041(3)
C111 0.060(5) 0.064(6) 0.071(6) -0.013(5) 0.023(5) 0.032(5)
C112 0.063(5) 0.049(5) 0.087(6) -0.004(5) 0.014(5) 0.035(5)
C113 0.051(5) 0.036(4) 0.095(6) -0.025(5) 0.018(5) 0.010(4)
C114 0.042(4) 0.058(6) 0.083(6) -0.056(5) 0.008(5) 0.012(4)
C115 0.075(4) 0.090(4) 0.073(4) -0.052(4) -0.006(3) -0.001(4)
C116 0.052(5) 0.056(5) 0.071(6) -0.047(5) -0.016(5) -0.001(4)
C117 0.036(4) 0.071(5) 0.055(5) -0.021(4) -0.025(4) -0.005(4)
C118 0.064(7) 0.082(8) 0.031(6) 0.000 -0.033(6) 0.000
C119 0.019(5) 0.048(7) 0.135(9) 0.000 0.006(6) 0.000
C120 0.039(5) 0.079(6) 0.101(7) -0.005(6) 0.027(5) 0.021(5)
C121 0.036(5) 0.092(7) 0.088(6) -0.013(6) 0.034(5) 0.009(5)
C123 0.029(4) 0.075(5) 0.047(4) -0.017(4) 0.006(3) 0.027(4)
C124 0.038(4) 0.061(5) 0.044(4) -0.024(4) 0.001(4) 0.021(4)
C125 0.079(6) 0.061(6) 0.048(5) -0.032(5) 0.015(5) 0.005(5)
C126 0.079(6) 0.095(6) 0.039(4) -0.039(5) -0.015(4) 0.030(5)
C127 0.070(8) 0.096(8) 0.020(5) 0.000 -0.008(6) 0.000
C128 0.040(7) 0.091(9) 0.071(8) 0.000 0.028(7) 0.000
C129 0.078(8) 0.079(8) 0.070(8) 0.000 0.022(7) 0.000
Yb1 0.0453(9) 0.0727(12) 0.0237(7) 0.000 0.0160(7) 0.000
Yb2 0.0881(16) 0.0267(8) 0.0442(10) -0.0096(7) 0.0016(10) 0.0235(10)
Yb3 0.0533(12) 0.0136(7) 0.0487(13) -0.0031(7) 0.0000(11) 0.0012(8)
Yb4 0.073(2) 0.0244(15) 0.061(2) -0.0182(15) -0.014(2) 0.0045(14)
Yb5 0.043(2) 0.169(7) 0.053(3) 0.000 0.025(2) 0.000
Yb6 0.084(7) 0.123(9) 0.038(4) 0.000 0.018(5) 0.000
Yb7 0.070(6) 0.042(6) 0.052(6) -0.016(5) 0.008(5) -0.005(5)
Yb8 0.080(8) 0.052(7) 0.085(8) 0.010(6) 0.011(7) -0.007(6)
Ni1 0.0132(2) 0.0137(2) 0.0202(3) 0.000 -0.00083(17) 0.000
N1 0.0171(15) 0.0152(15) 0.0220(16) 0.000 -0.0007(12) 0.000
N2 0.0155(10) 0.0169(11) 0.0222(11) -0.0005(9) 0.0008(9) -0.0001(8)
N3 0.0152(14) 0.0188(16) 0.0220(16) 0.000 -0.0003(12) 0.000
C130 0.0227(14) 0.0230(16) 0.0259(14) 0.0002(12) -0.0056(11) 0.0014(11)
C131 0.0187(12) 0.0195(14) 0.0238(13) 0.0014(11) -0.0019(10) 0.0020(10)
C132 0.0221(13) 0.0164(13) 0.0260(14) 0.0012(11) -0.0002(11) 0.0032(10)
C133 0.0191(12) 0.0152(13) 0.0259(14) 0.0009(10) 0.0021(10) 0.0004(10)
C134 0.0228(14) 0.0151(13) 0.0340(16) 0.0005(11) 0.0034(12) 0.0002(11)
C135 0.0202(13) 0.0167(13) 0.0345(16) -0.0018(12) 0.0053(11) -0.0020(10)
C136 0.0166(12) 0.0174(13) 0.0264(14) -0.0022(11) 0.0036(10) -0.0023(10)
C137 0.0159(12) 0.0215(14) 0.0264(14) -0.0043(11) 0.0003(10) -0.0032(10)
C138 0.0131(12) 0.0249(15) 0.0239(13) -0.0019(11) -0.0001(10) -0.0017(10)
C139 0.0157(12) 0.0307(17) 0.0253(14) -0.0019(12) -0.0024(10) -0.0024(11)
C140 0.0321(17) 0.0276(16) 0.0310(16) 0.0019(13) -0.0109(13) 0.0064(13)
C141 0.054(2) 0.0319(19) 0.0261(16) 0.0038(14) -0.0018(15) 0.0119(17)
C142 0.0334(17) 0.0158(14) 0.046(2) 0.0032(13) -0.0003(15) 0.0025(12)
C143 0.047(2) 0.0273(18) 0.050(2) 0.0127(17) 0.0060(18) 0.0004(16)
C144 0.0251(15) 0.0193(15) 0.048(2) -0.0066(14) 0.0032(14) -0.0066(12)
C145 0.0317(18) 0.0303(19) 0.059(3) -0.0021(18) 0.0070(17) -0.0134(15)
C146 0.0207(14) 0.0385(19) 0.0353(17) -0.0070(15) -0.0068(12) -0.0052(13)
C147 0.0252(17) 0.067(3) 0.056(3) -0.022(2) 0.0042(17) -0.0193(19)
C148 0.065(5) 0.153(11) 0.032(3) 0.000 -0.007(3) 0.000
C149 0.041(4) 0.136(10) 0.057(5) 0.000 -0.007(3) 0.000
C150 0.041(3) 0.044(3) 0.044(3) 0.000 0.010(2) 0.000
C151 0.047(3) 0.049(4) 0.031(3) 0.000 -0.003(2) 0.000
C152 0.040(3) 0.050(4) 0.039(3) 0.000 0.004(2) 0.000
C153 0.054(4) 0.064(5) 0.031(3) 0.000 0.008(3) 0.000

loop_
_atom_type_symbol
_atom_type_description
_atom_type_scat_dispersion_real
_atom_type_scat_dispersion_imag
_atom_type_scat_source
C C 0.0033 0.0016 'International Tables Vol C Tables 4.2.6.8 and 6.1.1.4'
H H 0.0000 0.0000 'International Tables Vol C Tables 4.2.6.8 and 6.1.1.4'
N N 0.0061 0.0033 'International Tables Vol C Tables 4.2.6.8 and 6.1.1.4'
Ni Ni 0.3393 1.1124 'International Tables Vol C Tables 4.2.6.8 and 6.1.1.4'
Yb Yb -0.3850 5.5486 'International Tables Vol C Tables 4.2.6.8 and 6.1.1.4'

loop_
_geom_angle_atom_site_label_1
_geom_angle_atom_site_label_2
_geom_angle_atom_site_label_3
_geom_angle
_geom_angle_site_symmetry_1
_geom_angle_site_symmetry_3
C2 C1 C6 123.5(18) . .
C2 C1 C9 124.1(19) . .
C6 C1 C9 103.8(16) . .
C12 C2 C1 116.3(19) . .
C12 C2 C3 118.6(18) . .
C1 C2 C3 118.7(19) . .
C2 C3 C15 120.4(18) . .
C2 C3 C4 116.3(17) . .
C15 C3 C4 113.3(18) . .
C5 C4 C17 121(2) . .
C5 C4 C3 125.0(18) . .
C17 C4 C3 100.9(16) . .
C6 C5 C4 116.5(18) . .
C6 C5 C20 120.6(19) . .
C4 C5 C20 120(2) . .
C5 C6 C1 118.6(18) . .
C5 C6 C7 121.0(19) . .
C1 C6 C7 110.2(17) . .
C22 C7 C6 117.8(18) . .
C22 C7 C8 125.6(14) . .
C6 C7 C8 108.6(16) . .
C25 C8 C9 128.9(15) . .
C25 C8 C7 116.8(13) . .
C9 C8 C7 104.2(15) . .
C10 C9 C8 121.8(14) . .
C10 C9 C1 111.5(18) . .
C8 C9 C1 112.9(17) . .
C11 C10 C9 131.1(18) . .
C11 C10 C27 118.7(14) . .
C9 C10 C27 105.5(14) . .
C10 C11 C12 111.2(16) . .
C10 C11 C30 124.4(13) . .
C12 C11 C30 115.2(16) . .
C2 C12 C13 122.9(17) . .
C2 C12 C11 125.5(17) . .
C13 C12 C11 103.4(17) . .
C14 C13 C12 115.4(18) . .
C14 C13 C31 125.6(14) . .
C12 C13 C31 108.0(16) . .
C13 C14 C15 125(2) . .
C13 C14 C34 117.3(15) . .
C15 C14 C34 111.0(17) . .
C14 C15 C3 117.2(19) . .
C14 C15 C16 124.9(15) . .
C3 C15 C16 106.2(17) . .
C36 C16 C17 122.4(17) . .
C36 C16 C15 118.3(15) . .
C17 C16 C15 105.0(16) . .
C18 C17 C16 117.9(13) . .
C18 C17 C4 117.6(16) . .
C16 C17 C4 114.7(15) . .
C19 C18 C17 123.1(15) . .
C19 C18 C38 113.3(11) . .
C17 C18 C38 117.6(14) . .
C18 C19 C41 128.8(11) . .
C18 C19 C20 117.6(14) . .
C41 C19 C20 106.1(15) . .
C5 C20 C19 119.3(17) . .
C5 C20 C21 119.2(17) . .
C19 C20 C21 107.6(16) . .
C22 C21 C42 125.0(13) . .
C22 C21 C20 117.6(16) . .
C42 C21 C20 109.0(16) . .
C7 C22 C21 123.3(19) . .
C7 C22 C23 111.5(18) . .
C21 C22 C23 117.2(14) . .
C44 C23 C24 107.5(16) . .
C44 C23 C22 114.5(12) . .
C24 C23 C22 124.6(19) . .
C25 C24 C46 126.7(16) . .
C25 C24 C23 113.3(13) . .
C46 C24 C23 109.7(16) . .
C26 C25 C24 111.4(15) . .
C26 C25 C8 115.9(13) . .
C24 C25 C8 127.3(14) . .
C25 C26 C27 114.5(12) . .
C25 C26 C48 122.1(15) . .
C27 C26 C48 116.6(16) . .
C28 C27 C26 102.3(17) . .
C28 C27 C10 115.0(12) . .
C26 C27 C10 131.3(15) . .
C29 C28 C27 121.7(14) . .
C29 C28 C49 121.3(12) . .
C27 C28 C49 110.2(18) . .
C30 C29 C28 125.6(13) . .
C30 C29 C52 104.6(12) . .
C28 C29 C52 120.9(13) . .
C29 C30 C31 130.0(13) . .
C29 C30 C11 114.4(11) . .
C31 C30 C11 100.9(13) . .
C32 C31 C30 124.9(13) . .
C32 C31 C13 114.5(10) . .
C30 C31 C13 112.3(14) . .
C31 C32 C33 123.9(13) . .
C31 C32 C53 104.9(12) . .
C33 C32 C53 121.4(13) . .
C32 C33 C34 124.2(14) . .
C32 C33 C56 122.2(12) . .
C34 C33 C56 101.3(17) . .
C33 C34 C35 116(2) . .
C33 C34 C14 113.9(12) . .
C35 C34 C14 125.5(17) . .
C36 C35 C34 113.1(14) . .
C36 C35 C57 116.9(18) . .
C34 C35 C57 104(2) . .
C37 C36 C16 122.9(15) . .
C37 C36 C35 110.8(15) . .
C16 C36 C35 124.1(13) . .
C36 C37 C38 117.5(13) . .
C36 C37 C59 132.2(16) . .
C38 C37 C59 99.2(14) . .
C39 C38 C37 109.1(15) . .
C39 C38 C18 115.9(12) . .
C37 C38 C18 120.0(15) . .
C40 C39 C38 126.7(10) . .
C40 C39 C60 112.1(10) . .
C38 C39 C60 116.2(13) . .
C41 C40 C39 119.8(10) . .
C41 C40 C63 102.8(10) . .
C39 C40 C63 127.4(10) . .
C40 C41 C42 126.3(10) . .
C40 C41 C19 115.1(10) . .
C42 C41 C19 111.4(13) . .
C43 C42 C41 128.5(11) . .
C43 C42 C21 114.5(10) . .
C41 C42 C21 105.6(14) . .
C42 C43 C44 124.4(11) . .
C42 C43 C64 106.3(12) . .
C44 C43 C64 120.6(12) . .
C43 C44 C23 124.2(12) . .
C43 C44 C45 119.1(12) . .
C23 C44 C45 107.3(15) . .
C66 C45 C46 118.5(13) . .
C66 C45 C44 123.7(13) . .
C46 C45 C44 110.5(15) . .
C47 C46 C24 121.5(18) . .
C47 C46 C45 123.6(13) . .
C24 C46 C45 105.0(16) . .
C68 C47 C48 118.5(14) . .
C68 C47 C46 121.2(13) . .
C48 C47 C46 111.8(18) . .
C47 C48 C49 124.6(12) . .
C47 C48 C26 125.8(16) . .
C49 C48 C26 100.1(14) . .
C50 C49 C48 120.5(14) . .
C50 C49 C28 120.4(12) . .
C48 C49 C28 110.8(16) . .
C49 C50 C69 112.8(13) . .
C49 C50 C51 114.0(11) . .
C69 C50 C51 126.5(11) . .
C49 C50 C71 152.4(14) . .
C69 C50 C71 79.3(8) . .
C51 C50 C71 47.4(5) . .
C52 C51 C71 138.3(12) . .
C52 C51 C50 126.6(12) . .
C71 C51 C50 83.4(8) . .
C51 C52 C29 116.3(9) . .
C51 C52 C53 110.1(7) . .
C29 C52 C53 123.6(13) . .
C32 C53 C54 115.6(9) . .
C32 C53 C52 130.2(13) . .
C54 C53 C52 109.8(7) . .
C72 C54 C53 136.1(12) . .
C72 C54 C55 83.1(8) . .
C53 C54 C55 125.7(11) . .
C56 C55 C74 112.2(16) . .
C56 C55 C54 115.5(13) . .
C74 C55 C54 124.6(11) . .
C56 C55 C72 152(2) . .
C74 C55 C72 78.0(8) . .
C54 C55 C72 46.8(5) . .
C55 C56 C33 118.6(13) . .
C55 C56 C57 119.8(19) . .
C33 C56 C57 110.4(16) . .
C58 C57 C35 124.9(18) . .
C58 C57 C56 121.1(13) . .
C35 C57 C56 106.3(16) . .
C75 C58 C59 117.9(13) . .
C75 C58 C57 121.6(14) . .
C59 C58 C57 119.7(17) . .
C58 C59 C60 124.0(12) . .
C58 C59 C37 110.3(15) . .
C60 C59 C37 120.4(14) . .
C61 C60 C59 120.4(14) . .
C61 C60 C39 124.9(14) . .
C59 C60 C39 94.2(13) . .
C60 C61 C62 115.4(10) . .
C60 C61 C76 113.3(11) . .
C62 C61 C76 124.1(10) . .
C60 C61 C78 159.3(11) . .
C62 C61 C78 47.8(5) . .
C76 C61 C78 77.8(7) . .
C63 C62 C78 139.3(11) . .
C63 C62 C61 124.6(9) . .
C78 C62 C61 83.5(8) . .
C64 C63 C62 109.2(6) . .
C64 C63 C40 131.1(9) . .
C62 C63 C40 112.5(8) . .
C63 C64 C43 124.0(10) . .
C63 C64 C65 110.8(7) . .
C43 C64 C65 117.4(9) . .
C64 C65 C66 126.0(10) . .
C64 C65 C79 137.4(10) . .
C66 C65 C79 84.7(8) . .
C45 C66 C67 115.2(13) . .
C45 C66 C65 112.6(11) . .
C67 C66 C65 126.2(11) . .
C45 C66 C79 153.0(13) . .
C67 C66 C79 78.3(7) . .
C65 C66 C79 48.1(5) . .
C66 C67 C80 103.2(10) . .
C66 C67 C68 127.2(12) . .
C80 C67 C68 114.6(15) . .
C47 C68 C69 116.6(13) . .
C47 C68 C67 113.4(12) . .
C69 C68 C67 119.5(17) . .
C70 C69 C68 123.3(15) . .
C70 C69 C50 100.8(10) . .
C68 C69 C50 126.8(12) . .
C81 C70 C71 137.8(15) . .
C81 C70 C69 111.3(12) . .
C71 C70 C69 98.2(9) . .
C72 C71 C51 110.0(6) . .
C72 C71 C70 109.3(11) . .
C51 C71 C70 130.6(9) . .
C72 C71 C50 146.6(9) . .
C51 C71 C50 49.2(5) . .
C70 C71 C50 81.7(7) . .
C71 C72 C54 111.3(6) . .
C71 C72 C73 110.5(9) . .
C54 C72 C73 133.8(9) . .
C71 C72 C55 156.1(8) . .
C54 C72 C55 50.0(5) . .
C73 C72 C55 84.1(7) . .
C82 C73 C72 136.3(13) . .
C82 C73 C74 121.2(14) . .
C72 C73 C74 94.8(8) . .
C75 C74 C55 128.8(14) . .
C75 C74 C73 112.3(18) . .
C55 C74 C73 103.1(10) . .
C58 C75 C74 113.4(14) . .
C58 C75 C76 116.6(15) . .
C74 C75 C76 119.3(18) . .
C77 C76 C75 127.2(15) . .
C77 C76 C61 103.0(9) . .
C75 C76 C61 125.3(11) . .
C82 C77 C76 108.6(13) . .
C82 C77 C78 146.2(16) . .
C76 C77 C78 96.7(9) . .
C79 C78 C62 111.0(6) . .
C79 C78 C77 104.0(13) . .
C62 C78 C77 129.3(10) . .
C79 C78 C61 147.4(11) . .
C62 C78 C61 48.7(5) . .
C77 C78 C61 82.5(7) . .
C78 C79 C65 110.0(6) . .
C78 C79 C80 111.3(11) . .
C65 C79 C80 126.9(8) . .
C78 C79 C66 149.8(7) . .
C65 C79 C66 47.2(5) . .
C80 C79 C66 81.2(7) . .
C81 C80 C67 119.2(12) . .
C81 C80 C79 140.7(12) . .
C67 C80 C79 95.7(8) . .
C70 C81 C80 131.5(14) . .
C70 C81 C82 111.7(8) . .
C80 C81 C82 108.8(8) . .
C73 C82 C77 130.6(17) . .
C73 C82 C81 111.8(8) . .
C77 C82 C81 108.2(8) . .
C87 C83 C83 109.3(8) . 6_565
C87 C83 C84 124.1(14) . .
C83 C83 C84 118.8(8) 6_565 .
C83 C84 C85 122.4(16) . .
C83 C84 C90 118.1(11) . .
C85 C84 C90 111.2(10) . .
C93 C85 C85 109.2(8) . 6_565
C93 C85 C84 122.1(12) . .
C85 C85 C84 118.8(8) 6_565 .
C95 C86 C87 121.1(11) . .
C95 C86 C87 121.1(11) . 6_565
C87 C86 C87 108.1(18) . 6_565
C83 C87 C86 106.7(13) . .
C83 C87 C88 123.1(12) . .
C86 C87 C88 120.2(14) . .
C97 C88 C87 116.7(12) . .
C97 C88 C89 120.0(12) . .
C87 C88 C89 112.5(12) . .
C100 C89 C90 104.8(11) . .
C100 C89 C88 121.8(11) . .
C90 C89 C88 126.1(12) . .
C89 C90 C91 106.6(14) . .
C89 C90 C84 116.1(10) . .
C91 C90 C84 128.3(11) . .
C101 C91 C90 112.6(11) . .
C101 C91 C92 120.2(11) . .
C90 C91 C92 115.8(12) . .
C104 C92 C93 122.2(11) . .
C104 C92 C91 118.6(10) . .
C93 C92 C91 114.9(11) . .
C85 C93 C94 106.5(12) . .
C85 C93 C92 127.1(12) . .
C94 C93 C92 116.8(11) . .
C106 C94 C93 121.5(8) . .
C106 C94 C93 121.5(8) . 6_565
C93 C94 C93 108.6(17) . 6_565
C86 C95 C96 119.7(10) . 6_565
C86 C95 C96 119.7(10) . .
C96 C95 C96 114.1(18) 6_565 .
C97 C96 C108 109.6(11) . .
C97 C96 C95 117.7(13) . .
C108 C96 C95 124.0(12) . .
C88 C97 C96 124.5(12) . .
C88 C97 C98 114.9(10) . .
C96 C97 C98 113.5(11) . .
C99 C98 C97 125.0(10) . .
C99 C98 C109 124.0(11) . .
C97 C98 C109 96.9(8) . .
C100 C99 C98 117.5(9) . .
C100 C99 C112 115.8(10) . .
C98 C99 C112 120.4(9) . .
C99 C100 C89 119.5(9) . .
C99 C100 C101 116.9(9) . .
C89 C100 C101 113.6(9) . .
C102 C101 C91 122.4(9) . .
C102 C101 C100 125.0(10) . .
C91 C101 C100 102.1(9) . .
C101 C102 C103 114.6(9) . .
C101 C102 C113 119.4(11) . .
C103 C102 C113 122.0(10) . .
C102 C103 C116 120.4(11) . .
C102 C103 C104 125.3(12) . .
C116 C103 C104 102.1(10) . .
C92 C104 C105 118.5(13) . .
C92 C104 C103 116.6(11) . .
C105 C104 C103 112.3(11) . .
C104 C105 C106 120.5(13) . .
C104 C105 C117 107.1(11) . .
C106 C105 C117 122.7(11) . .
C94 C106 C105 119.9(9) . .
C94 C106 C105 119.9(9) . 6_565
C105 C106 C105 114.2(15) . 6_565
C119 C107 C108 118.5(8) . .
C119 C107 C108 118.5(8) . 6_565
C108 C107 C108 117.1(18) . 6_565
C109 C108 C96 101.1(10) . .
C109 C108 C107 123.8(12) . .
C96 C108 C107 119.9(13) . .
C108 C109 C98 118.7(10) . .
C112 C111 C123 130.3(10) . .
C111 C112 C113 114.0(7) . .
C111 C112 C99 113.1(9) . .
C113 C112 C99 127.6(8) . .
C114 C113 C102 119.7(9) . .
C114 C113 C112 117.7(6) . .
C102 C113 C112 114.9(9) . .
C113 C114 C124 126.1(9) . .
C103 C116 C117 113.1(9) . .
C116 C117 C105 105.1(10) . .
C116 C117 C118 121.9(10) . .
C105 C117 C118 124.2(11) . .
C127 C118 C117 119.4(8) . .
C127 C118 C117 119.4(8) . 6_565
C117 C118 C117 111.4(15) . 6_565
C107 C119 C120 114.6(9) . .
C107 C119 C120 114.6(9) . 6_565
C120 C119 C120 123.4(17) . 6_565
C119 C120 C121 117.7(13) . .
C123 C121 C120 102.3(13) . .
C123 C121 C128 124.2(13) . .
C120 C121 C128 121.5(16) . .
C124 C123 C111 115.0(7) . .
C124 C123 C121 111.1(10) . .
C111 C123 C121 121.7(11) . .
C123 C124 C125 127.9(11) . .
C123 C124 C114 116.3(7) . .
C125 C124 C114 104.0(10) . .
C129 C125 C124 115.9(11) . .
C129 C125 C126 130.1(12) . .
C124 C125 C126 110.0(12) . .
C127 C126 C125 117.2(12) . .
C118 C127 C126 116.1(9) . 6_565
C118 C127 C126 116.1(9) . .
C126 C127 C126 118.7(15) 6_565 .
C129 C128 C121 120.1(10) . 6_565
C129 C128 C121 120.1(10) . .
C121 C128 C121 116.9(19) 6_565 .
C128 C129 C125 118.8(13) . 6_565
C128 C129 C125 118.9(13) . .
C125 C129 C125 106.7(15) 6_565 .
N3 Ni1 N1 178.12(15) . .
N3 Ni1 N2 89.88(7) . .
N1 Ni1 N2 90.07(7) . .
N3 Ni1 N2 89.88(7) . 6_565
N1 Ni1 N2 90.07(7) . 6_565
N2 Ni1 N2 177.29(15) . 6_565
C131 N1 C131 104.3(3) 6_565 .
C131 N1 Ni1 127.79(17) 6_565 .
C131 N1 Ni1 127.79(17) . .
C136 N2 C133 103.8(3) . .
C136 N2 Ni1 128.2(2) . .
C133 N2 Ni1 128.0(2) . .
C138 N3 C138 104.3(3) 6_565 .
C138 N3 Ni1 127.81(17) 6_565 .
C138 N3 Ni1 127.81(17) . .
C130 C130 C131 106.55(18) 6_565 .
C130 C130 C140 129.08(19) 6_565 .
C131 C130 C140 124.3(3) . .
C132 C131 N1 125.3(3) . .
C132 C131 C130 123.4(3) . .
N1 C131 C130 111.3(3) . .
C133 C132 C131 124.1(3) . .
C133 C132 H132 117.9 . .
C131 C132 H132 117.9 . .
C132 C133 N2 124.7(3) . .
C132 C133 C134 123.6(3) . .
N2 C133 C134 111.7(3) . .
C135 C134 C133 106.3(3) . .
C135 C134 C142 129.0(3) . .
C133 C134 C142 124.6(3) . .
C134 C135 C136 106.0(3) . .
C134 C135 C144 129.1(3) . .
C136 C135 C144 124.9(3) . .
N2 C136 C137 124.8(3) . .
N2 C136 C135 112.2(3) . .
C137 C136 C135 123.0(3) . .
C138 C137 C136 123.9(3) . .
C138 C137 H137 118.0 . .
C136 C137 H137 118.0 . .
C137 C138 N3 125.4(3) . .
C137 C138 C139 123.1(3) . .
N3 C138 C139 111.5(3) . .
C139 C139 C138 106.33(19) 6_565 .
C139 C139 C146 128.6(2) 6_565 .
C138 C139 C146 124.9(3) . .
C130 C140 C141 112.9(3) . .
C130 C140 H14A 109.0 . .
C141 C140 H14A 109.0 . .
C130 C140 H14B 109.0 . .
C141 C140 H14B 109.0 . .
H14A C140 H14B 107.8 . .
C140 C141 H14C 109.5 . .
C140 C141 H14D 109.5 . .
H14C C141 H14D 109.5 . .
C140 C141 H14E 109.5 . .
H14C C141 H14E 109.5 . .
H14D C141 H14E 109.5 . .
C134 C142 C143 113.4(3) . .
C134 C142 H14F 108.9 . .
C143 C142 H14F 108.9 . .
C134 C142 H14G 108.9 . .
C143 C142 H14G 108.9 . .
H14F C142 H14G 107.7 . .
C142 C143 H14H 109.5 . .
C142 C143 H14I 109.5 . .
H14H C143 H14I 109.5 . .
C142 C143 H14J 109.5 . .
H14H C143 H14J 109.5 . .
H14I C143 H14J 109.5 . .
C135 C144 C145 112.7(3) . .
C135 C144 H14K 109.0 . .
C145 C144 H14K 109.0 . .
C135 C144 H14L 109.0 . .
C145 C144 H14L 109.0 . .
H14K C144 H14L 107.8 . .
C144 C145 H14M 109.5 . .
C144 C145 H14N 109.5 . .
H14M C145 H14N 109.5 . .
C144 C145 H14O 109.5 . .
H14M C145 H14O 109.5 . .
H14N C145 H14O 109.5 . .
C139 C146 C147 111.5(3) . .
C139 C146 H14P 109.3 . .
C147 C146 H14P 109.3 . .
C139 C146 H14Q 109.3 . .
C147 C146 H14Q 109.3 . .
H14P C146 H14Q 108.0 . .
C146 C147 H14R 109.5 . .
C146 C147 H14S 109.5 . .
H14R C147 H14S 109.5 . .
C146 C147 H14T 109.5 . .
H14R C147 H14T 109.5 . .
H14S C147 H14T 109.5 . .
C149 C148 C153 121.0(7) . .
C149 C148 H148 119.5 . .
C153 C148 H148 119.5 . .
C148 C149 C150 119.6(7) . .
C148 C149 H149 120.2 . .
C150 C149 H149 120.2 . .
C151 C150 C149 120.5(7) . .
C151 C150 H150 119.7 . .
C149 C150 H150 119.7 . .
C150 C151 C152 119.4(6) . .
C150 C151 H151 120.3 . .
C152 C151 H151 120.3 . .
C153 C152 C151 121.0(6) . .
C153 C152 H152 119.5 . .
C151 C152 H152 119.5 . .
C152 C153 C148 118.5(7) . .
C152 C153 H153 120.7 . .
C148 C153 H153 120.7 . .
C173 C168 C169 120.0 . .
C173 C168 H168 120.0 . .
C169 C168 H168 120.0 . .
C170 C169 C168 120.0 . .
C170 C169 H169 120.0 . .
C168 C169 H169 120.0 . .
C170 C169 H178 48.3 . .
C168 C169 H178 148.0 . .
H169 C169 H178 79.5 . .
C169 C170 C171 120.0 . .
C169 C170 H170 120.0 . .
C171 C170 H170 120.0 . .
C169 C170 H178 60.4 . .
C171 C170 H178 147.9 . .
H170 C170 H178 69.3 . .
C172 C171 C170 120.0 . .
C172 C171 H171 120.0 . .
C170 C171 H171 120.0 . .
C171 C172 C173 120.0 . .
C171 C172 H172 120.0 . .
C173 C172 H172 120.0 . .
C168 C173 C172 120.0 . .
C168 C173 H173 120.0 . .
C172 C173 H173 120.0 . .
C175 C174 C179 120.0 . .
C174 C175 C176 120.0 . .
H173 C175 H175 61.0 . .
C175 C176 C177 120.0 . .
H173 C176 H176 88.8 . .
C178 C177 C176 120.0 . .
C179 C178 C177 120.0 . .
H169 C178 H178 69.4 . .
C174 C179 C178 120.0 . .

loop_
_geom_bond_atom_site_label_1
_geom_bond_atom_site_label_2
_geom_bond_distance
_geom_bond_site_symmetry_2
C1 C2 1.393(11) .
C1 C6 1.456(11) .
C1 C9 1.464(11) .
C2 C12 1.389(11) .
C2 C3 1.403(11) .
C3 C15 1.453(11) .
C3 C4 1.467(11) .
C4 C5 1.397(11) .
C4 C17 1.456(11) .
C5 C6 1.396(11) .
C5 C20 1.401(11) .
C6 C7 1.458(11) .
C7 C22 1.390(11) .
C7 C8 1.474(11) .
C8 C25 1.394(11) .
C8 C9 1.455(11) .
C9 C10 1.396(11) .
C10 C11 1.366(11) .
C10 C27 1.549(19) .
C11 C12 1.455(11) .
C11 C30 1.469(15) .
C12 C13 1.449(11) .
C13 C14 1.381(11) .
C13 C31 1.473(15) .
C14 C15 1.385(11) .
C14 C34 1.56(2) .
C15 C16 1.476(11) .
C16 C36 1.388(11) .
C16 C17 1.448(11) .
C17 C18 1.400(11) .
C18 C19 1.397(11) .
C18 C38 1.541(19) .
C19 C41 1.478(15) .
C19 C20 1.481(11) .
C20 C21 1.491(11) .
C21 C22 1.405(11) .
C21 C42 1.485(15) .
C22 C23 1.55(2) .
C23 C44 1.428(19) .
C23 C24 1.476(10) .
C24 C25 1.391(10) .
C24 C46 1.451(11) .
C25 C26 1.389(10) .
C26 C27 1.459(10) .
C26 C48 1.465(11) .
C27 C28 1.421(19) .
C28 C29 1.391(11) .
C28 C49 1.477(11) .
C29 C30 1.381(10) .
C29 C52 1.410(10) .
C30 C31 1.441(11) .
C31 C32 1.380(10) .
C32 C33 1.392(11) .
C32 C53 1.405(10) .
C33 C34 1.420(19) .
C33 C56 1.487(11) .
C34 C35 1.455(11) .
C35 C36 1.411(10) .
C35 C57 1.455(11) .
C36 C37 1.373(10) .
C37 C38 1.438(10) .
C37 C59 1.478(10) .
C38 C39 1.418(18) .
C39 C40 1.410(10) .
C39 C60 1.469(11) .
C40 C41 1.384(10) .
C40 C63 1.450(9) .
C41 C42 1.457(11) .
C42 C43 1.380(11) .
C43 C44 1.391(11) .
C43 C64 1.403(10) .
C44 C45 1.459(11) .
C45 C66 1.392(11) .
C45 C46 1.457(10) .
C46 C47 1.403(10) .
C47 C68 1.388(11) .
C47 C48 1.391(10) .
C48 C49 1.460(10) .
C49 C50 1.395(10) .
C50 C69 1.463(10) .
C50 C51 1.477(10) .
C50 C71 1.936(14) .
C51 C52 1.394(9) .
C51 C71 1.435(8) .
C52 C53 1.431(10) .
C53 C54 1.414(9) .
C54 C72 1.411(8) .
C54 C55 1.482(10) .
C55 C56 1.397(11) .
C55 C74 1.456(10) .
C55 C72 1.920(14) .
C56 C57 1.491(10) .
C57 C58 1.397(10) .
C58 C75 1.383(11) .
C58 C59 1.389(10) .
C59 C60 1.455(10) .
C60 C61 1.363(11) .
C61 C62 1.454(9) .
C61 C76 1.480(10) .
C61 C78 1.924(13) .
C62 C63 1.405(9) .
C62 C78 1.436(8) .
C63 C64 1.399(10) .
C64 C65 1.407(8) .
C65 C66 1.443(9) .
C65 C79 1.463(8) .
C66 C67 1.442(10) .
C66 C79 1.958(13) .
C67 C80 1.455(10) .
C67 C68 1.465(9) .
C68 C69 1.458(10) .
C69 C70 1.455(10) .
C70 C81 1.332(11) .
C70 C71 1.454(9) .
C71 C72 1.381(9) .
C72 C73 1.460(9) .
C73 C82 1.349(12) .
C73 C74 1.469(11) .
C74 C75 1.440(10) .
C75 C76 1.443(10) .
C76 C77 1.419(11) .
C77 C82 1.358(12) .
C77 C78 1.479(9) .
C78 C79 1.344(9) .
C79 C80 1.490(9) .
C80 C81 1.367(11) .
C81 C82 1.379(11) .
C83 C87 1.385(19) .
C83 C83 1.41(3) 6_565
C83 C84 1.436(16) .
C84 C85 1.446(16) .
C84 C90 1.48(2) .
C85 C93 1.375(19) .
C85 C85 1.40(3) 6_565
C86 C95 1.38(2) .
C86 C87 1.438(16) .
C86 C87 1.438(16) 6_565
C87 C88 1.468(15) .
C88 C97 1.371(17) .
C88 C89 1.488(15) .
C89 C100 1.411(15) .
C89 C90 1.460(16) .
C90 C91 1.462(16) .
C91 C101 1.397(14) .
C91 C92 1.471(15) .
C92 C104 1.361(17) .
C92 C93 1.461(15) .
C93 C94 1.422(16) .
C94 C106 1.36(2) .
C94 C93 1.422(16) 6_565
C95 C96 1.456(15) 6_565
C95 C96 1.456(15) .
C96 C97 1.433(14) .
C96 C108 1.454(17) .
C97 C98 1.470(15) .
C98 C99 1.422(13) .
C98 C109 1.486(9) .
C99 C100 1.380(13) .
C99 C112 1.451(9) .
C100 C101 1.480(10) .
C101 C102 1.375(13) .
C102 C103 1.402(14) .
C102 C113 1.407(9) .
C103 C116 1.430(10) .
C103 C104 1.453(15) .
C104 C105 1.417(15) .
C105 C106 1.434(14) .
C105 C117 1.450(17) .
C106 C105 1.434(14) 6_565
C107 C119 1.370(11) .
C107 C108 1.464(15) .
C107 C108 1.464(15) 6_565
C108 C109 1.431(14) .
C111 C112 1.416(9) .
C111 C123 1.435(9) .
C112 C113 1.416(10) .
C113 C114 1.405(9) .
C114 C124 1.488(9) .
C116 C117 1.442(14) .
C117 C118 1.459(14) .
C118 C127 1.382(11) .
C118 C117 1.459(14) 6_565
C119 C120 1.432(15) .
C119 C120 1.432(15) 6_565
C120 C121 1.460(19) .
C121 C123 1.445(10) .
C121 C128 1.461(15) .
C123 C124 1.379(14) .
C124 C125 1.473(10) .
C125 C129 1.448(15) .
C125 C126 1.492(18) .
C126 C127 1.455(14) .
C127 C126 1.455(14) 6_565
C128 C129 1.367(11) .
C128 C121 1.461(15) 6_565
C129 C125 1.448(15) 6_565
Yb1 Yb8 3.145(17) .
Yb2 Yb6 2.400(9) .
Yb3 Yb5 2.726(4) .
Ni1 N3 1.955(4) .
Ni1 N1 1.957(4) .
Ni1 N2 1.963(3) .
Ni1 N2 1.963(3) 6_565
N1 C131 1.379(4) 6_565
N1 C131 1.379(4) .
N2 C136 1.374(4) .
N2 C133 1.383(4) .
N3 C138 1.379(4) 6_565
N3 C138 1.379(4) .
C130 C130 1.354(7) 6_565
C130 C131 1.447(4) .
C130 C140 1.499(4) .
C131 C132 1.377(4) .
C132 C133 1.377(4) .
C132 H132 0.9500 .
C133 C134 1.446(4) .
C134 C135 1.364(5) .
C134 C142 1.499(5) .
C135 C136 1.445(4) .
C135 C144 1.501(5) .
C136 C137 1.379(4) .
C137 C138 1.373(4) .
C137 H137 0.9500 .
C138 C139 1.444(4) .
C139 C139 1.365(7) 6_565
C139 C146 1.500(4) .
C140 C141 1.535(6) .
C140 H14A 0.9900 .
C140 H14B 0.9900 .
C141 H14C 0.9800 .
C141 H14D 0.9800 .
C141 H14E 0.9800 .
C142 C143 1.531(6) .
C142 H14F 0.9900 .
C142 H14G 0.9900 .
C143 H14H 0.9800 .
C143 H14I 0.9800 .
C143 H14J 0.9800 .
C144 C145 1.532(5) .
C144 H14K 0.9900 .
C144 H14L 0.9900 .
C145 H14M 0.9800 .
C145 H14N 0.9800 .
C145 H14O 0.9800 .
C146 C147 1.535(6) .
C146 H14P 0.9900 .
C146 H14Q 0.9900 .
C147 H14R 0.9800 .
C147 H14S 0.9800 .
C147 H14T 0.9800 .
C148 C149 1.377(13) .
C148 C153 1.379(12) .
C148 H148 0.9500 .
C149 C150 1.379(11) .
C149 H149 0.9500 .
C150 C151 1.353(9) .
C150 H150 0.9500 .
C151 C152 1.400(9) .
C151 H151 0.9500 .
C152 C153 1.365(9) .
C152 H152 0.9500 .
C153 H153 0.9500 .
C168 C173 1.3944 .
C168 C169 1.3944 .
C168 H168 1.0854 .
C169 C170 1.3944 .
C169 H169 1.0854 .
C169 H178 1.2795 .
C170 C171 1.3944 .
C170 H170 1.0854 .
C170 H178 1.0981 .
C171 C172 1.3944 .
C171 H171 1.0854 .
C172 C173 1.3944 .
C172 H172 1.0854 .
C173 H173 1.0853 .
C174 C175 1.3943 .
C174 C179 1.3943 .
C174 H174 1.0855 .
C175 C176 1.3945 .
C175 H173 0.9044 .
C175 H175 1.0854 .
C176 C177 1.3945 .
C176 H176 1.0854 .
C177 C178 1.3944 .
C177 H177 1.0854 .
C178 C179 1.3943 .
C178 H178 1.0854 .
C179 H179 1.0854 .

loop_
_geom_torsion_atom_site_label_1
_geom_torsion_atom_site_label_2
_geom_torsion_atom_site_label_3
_geom_torsion_atom_site_label_4
_geom_torsion
_geom_torsion_site_symmetry_1
_geom_torsion_site_symmetry_4
C6 C1 C2 C12 145(2) . .
C9 C1 C2 C12 2(3) . .
C6 C1 C2 C3 -7(3) . .
C9 C1 C2 C3 -149(2) . .
C12 C2 C3 C15 -4(3) . .
C1 C2 C3 C15 147(2) . .
C12 C2 C3 C4 -148(2) . .
C1 C2 C3 C4 4(3) . .
C2 C3 C4 C5 7(4) . .
C15 C3 C4 C5 -139(3) . .
C2 C3 C4 C17 147.3(18) . .
C15 C3 C4 C17 1(2) . .
C17 C4 C5 C6 -147(3) . .
C3 C4 C5 C6 -13(5) . .
C17 C4 C5 C20 13(5) . .
C3 C4 C5 C20 147(3) . .
C4 C5 C6 C1 10(4) . .
C20 C5 C6 C1 -150(3) . .
C4 C5 C6 C7 152(3) . .
C20 C5 C6 C7 -8(5) . .
C2 C1 C6 C5 0(4) . .
C9 C1 C6 C5 149(3) . .
C2 C1 C6 C7 -146(2) . .
C9 C1 C6 C7 3(3) . .
C5 C6 C7 C22 6(4) . .
C1 C6 C7 C22 150(2) . .
C5 C6 C7 C8 -145(3) . .
C1 C6 C7 C8 0(3) . .
C22 C7 C8 C25 -2(3) . .
C6 C7 C8 C25 146(2) . .
C22 C7 C8 C9 -150(3) . .
C6 C7 C8 C9 -3(2) . .
C25 C8 C9 C10 -2(4) . .
C7 C8 C9 C10 142(2) . .
C25 C8 C9 C1 -139(2) . .
C7 C8 C9 C1 5(2) . .
C2 C1 C9 C10 2(3) . .
C6 C1 C9 C10 -146.3(19) . .
C2 C1 C9 C8 144(2) . .
C6 C1 C9 C8 -5(3) . .
C8 C9 C10 C11 -143(2) . .
C1 C9 C10 C11 -6(3) . .
C8 C9 C10 C27 11(3) . .
C1 C9 C10 C27 148.5(17) . .
C9 C10 C11 C12 4(3) . .
C27 C10 C11 C12 -147.6(16) . .
C9 C10 C11 C30 149(2) . .
C27 C10 C11 C30 -3(3) . .
C1 C2 C12 C13 -147.6(19) . .
C3 C2 C12 C13 4(3) . .
C1 C2 C12 C11 -4(3) . .
C3 C2 C12 C11 147.3(19) . .
C10 C11 C12 C2 2(3) . .
C30 C11 C12 C2 -147(2) . .
C10 C11 C12 C13 150.4(17) . .
C30 C11 C12 C13 2(2) . .
C2 C12 C13 C14 1(3) . .
C11 C12 C13 C14 -149.1(19) . .
C2 C12 C13 C31 147(2) . .
C11 C12 C13 C31 -3(2) . .
C12 C13 C14 C15 -6(4) . .
C31 C13 C14 C15 -146(2) . .
C12 C13 C14 C34 143(2) . .
C31 C13 C14 C34 3(4) . .
C13 C14 C15 C3 6(4) . .
C34 C14 C15 C3 -145(2) . .
C13 C14 C15 C16 144(2) . .
C34 C14 C15 C16 -7(4) . .
C2 C3 C15 C14 0(3) . .
C4 C3 C15 C14 144(2) . .
C2 C3 C15 C16 -145.3(19) . .
C4 C3 C15 C16 -1(3) . .
C14 C15 C16 C36 -1(4) . .
C3 C15 C16 C36 141(2) . .
C14 C15 C16 C17 -141(2) . .
C3 C15 C16 C17 0(2) . .
C36 C16 C17 C18 7(3) . .
C15 C16 C17 C18 146.0(18) . .
C36 C16 C17 C4 -138(2) . .
C15 C16 C17 C4 1(2) . .
C5 C4 C17 C18 -4(3) . .
C3 C4 C17 C18 -146.7(17) . .
C5 C4 C17 C16 141(3) . .
C3 C4 C17 C16 -1(2) . .
C16 C17 C18 C19 -146.5(18) . .
C4 C17 C18 C19 -2(3) . .
C16 C17 C18 C38 4(3) . .
C4 C17 C18 C38 148.5(18) . .
C17 C18 C19 C41 145(2) . .
C38 C18 C19 C41 -7(3) . .
C17 C18 C19 C20 0(3) . .
C38 C18 C19 C20 -152.2(16) . .
C6 C5 C20 C19 143(3) . .
C4 C5 C20 C19 -16(4) . .
C6 C5 C20 C21 8(4) . .
C4 C5 C20 C21 -151(3) . .
C18 C19 C20 C5 9(3) . .
C41 C19 C20 C5 -143(2) . .
C18 C19 C20 C21 149.2(17) . .
C41 C19 C20 C21 -3.3(19) . .
C5 C20 C21 C22 -5(3) . .
C19 C20 C21 C22 -145(2) . .
C5 C20 C21 C42 144(2) . .
C19 C20 C21 C42 4(2) . .
C6 C7 C22 C21 -3(4) . .
C8 C7 C22 C21 142(2) . .
C6 C7 C22 C23 -151(2) . .
C8 C7 C22 C23 -6(4) . .
C42 C21 C22 C7 -141(2) . .
C20 C21 C22 C7 3(4) . .
C42 C21 C22 C23 5(4) . .
C20 C21 C22 C23 149(2) . .
C7 C22 C23 C44 146(2) . .
C21 C22 C23 C44 -4(4) . .
C7 C22 C23 C24 11(4) . .
C21 C22 C23 C24 -139(2) . .
C44 C23 C24 C25 -145.4(18) . .
C22 C23 C24 C25 -7(3) . .
C44 C23 C24 C46 2(2) . .
C22 C23 C24 C46 140(2) . .
C46 C24 C25 C26 10(3) . .
C23 C24 C25 C26 151(2) . .
C46 C24 C25 C8 -143(2) . .
C23 C24 C25 C8 -2(3) . .
C9 C8 C25 C26 -6(3) . .
C7 C8 C25 C26 -145(2) . .
C9 C8 C25 C24 146(2) . .
C7 C8 C25 C24 6(3) . .
C24 C25 C26 C27 -155.3(18) . .
C8 C25 C26 C27 1(3) . .
C24 C25 C26 C48 -5(3) . .
C8 C25 C26 C48 150.8(19) . .
C25 C26 C27 C28 152(2) . .
C48 C26 C27 C28 0(2) . .
C25 C26 C27 C10 12(3) . .
C48 C26 C27 C10 -139.7(18) . .
C11 C10 C27 C28 5(3) . .
C9 C10 C27 C28 -154(2) . .
C11 C10 C27 C26 141(2) . .
C9 C10 C27 C26 -18(3) . .
C26 C27 C28 C29 -152(2) . .
C10 C27 C28 C29 -4(4) . .
C26 C27 C28 C49 -1(3) . .
C10 C27 C28 C49 147.3(19) . .
C27 C28 C29 C30 1(4) . .
C49 C28 C29 C30 -147(2) . .
C27 C28 C29 C52 144(2) . .
C49 C28 C29 C52 -5(4) . .
C28 C29 C30 C31 132(2) . .
C52 C29 C30 C31 -15(2) . .
C28 C29 C30 C11 1(3) . .
C52 C29 C30 C11 -146.1(17) . .
C10 C11 C30 C29 0(3) . .
C12 C11 C30 C29 143.6(16) . .
C10 C11 C30 C31 -144.0(18) . .
C12 C11 C30 C31 0(2) . .
C29 C30 C31 C32 9(3) . .
C11 C30 C31 C32 144.6(18) . .
C29 C30 C31 C13 -137.0(19) . .
C11 C30 C31 C13 -2(2) . .
C14 C13 C31 C32 -5(3) . .
C12 C13 C31 C32 -147.1(17) . .
C14 C13 C31 C30 145(2) . .
C12 C13 C31 C30 3(2) . .
C30 C31 C32 C33 -145.2(19) . .
C13 C31 C32 C33 0(3) . .
C30 C31 C32 C53 1(3) . .
C13 C31 C32 C53 146(2) . .
C31 C32 C33 C34 6(3) . .
C53 C32 C33 C34 -135(2) . .
C31 C32 C33 C56 141(2) . .
C53 C32 C33 C56 0(3) . .
C32 C33 C34 C35 150(2) . .
C56 C33 C34 C35 7(3) . .
C32 C33 C34 C14 -7(4) . .
C56 C33 C34 C14 -150(2) . .
C13 C14 C34 C33 3(4) . .
C15 C14 C34 C33 156(2) . .
C13 C14 C34 C35 -152(3) . .
C15 C14 C34 C35 1(4) . .
C33 C34 C35 C36 -142(2) . .
C14 C34 C35 C36 12(4) . .
C33 C34 C35 C57 -15(3) . .
C14 C34 C35 C57 139(3) . .
C17 C16 C36 C37 -12(4) . .
C15 C16 C36 C37 -145(2) . .
C17 C16 C36 C35 150(2) . .
C15 C16 C36 C35 17(4) . .
C34 C35 C36 C37 143(3) . .
C57 C35 C36 C37 23(3) . .
C34 C35 C36 C16 -21(4) . .
C57 C35 C36 C16 -141(3) . .
C16 C36 C37 C38 3(4) . .
C35 C36 C37 C38 -161(2) . .
C16 C36 C37 C59 138(2) . .
C35 C36 C37 C59 -26(4) . .
C36 C37 C38 C39 146(2) . .
C59 C37 C38 C39 -2.0(19) . .
C36 C37 C38 C18 9(3) . .
C59 C37 C38 C18 -139.1(18) . .
C19 C18 C38 C39 6(3) . .
C17 C18 C38 C39 -147.2(18) . .
C19 C18 C38 C37 140.9(19) . .
C17 C18 C38 C37 -13(3) . .
C37 C38 C39 C40 -144.6(15) . .
C18 C38 C39 C40 -6(3) . .
C37 C38 C39 C60 8(2) . .
C18 C38 C39 C60 147.2(17) . .
C38 C39 C40 C41 4(2) . .
C60 C39 C40 C41 -149.8(17) . .
C38 C39 C40 C63 143.3(17) . .
C60 C39 C40 C63 -10(2) . .
C39 C40 C41 C42 144.8(18) . .
C63 C40 C41 C42 -3(2) . .
C39 C40 C41 C19 -3(2) . .
C63 C40 C41 C19 -150.9(16) . .
C18 C19 C41 C40 5(3) . .
C20 C19 C41 C40 153.5(16) . .
C18 C19 C41 C42 -147.3(19) . .
C20 C19 C41 C42 1(2) . .
C40 C41 C42 C43 -7(3) . .
C19 C41 C42 C43 142.2(18) . .
C40 C41 C42 C21 -147.1(19) . .
C19 C41 C42 C21 2(2) . .
C22 C21 C42 C43 -3(3) . .
C20 C21 C42 C43 -150.5(16) . .
C22 C21 C42 C41 143(2) . .
C20 C21 C42 C41 -4(2) . .
C41 C42 C43 C44 -136.7(19) . .
C21 C42 C43 C44 1(2) . .
C41 C42 C43 C64 11(3) . .
C21 C42 C43 C64 148.6(16) . .
C42 C43 C44 C23 -1(3) . .
C64 C43 C44 C23 -143.7(18) . .
C42 C43 C44 C45 141.6(19) . .
C64 C43 C44 C45 -1(2) . .
C24 C23 C44 C43 144.7(17) . .
C22 C23 C44 C43 2(3) . .
C24 C23 C44 C45 -1(2) . .
C22 C23 C44 C45 -144(2) . .
C43 C44 C45 C66 1(3) . .
C23 C44 C45 C66 149(2) . .
C43 C44 C45 C46 -148.2(17) . .
C23 C44 C45 C46 0(2) . .
C25 C24 C46 C47 -7(4) . .
C23 C24 C46 C47 -149(2) . .
C25 C24 C46 C45 140(2) . .
C23 C24 C46 C45 -2(2) . .
C66 C45 C46 C47 -4(4) . .
C44 C45 C46 C47 147(2) . .
C66 C45 C46 C24 -150(2) . .
C44 C45 C46 C24 2(2) . .
C24 C46 C47 C68 146(2) . .
C45 C46 C47 C68 5(4) . .
C24 C46 C47 C48 -2(3) . .
C45 C46 C47 C48 -142(2) . .
C68 C47 C48 C49 -3(4) . .
C46 C47 C48 C49 145(2) . .
C68 C47 C48 C26 -143(2) . .
C46 C47 C48 C26 6(3) . .
C25 C26 C48 C47 -2(3) . .
C27 C26 C48 C47 147(2) . .
C25 C26 C48 C49 -149(2) . .
C27 C26 C48 C49 0(2) . .
C47 C48 C49 C50 1(3) . .
C26 C48 C49 C50 148(2) . .
C47 C48 C49 C28 -148(2) . .
C26 C48 C49 C28 0(2) . .
C29 C28 C49 C50 4(4) . .
C27 C28 C49 C50 -148(2) . .
C29 C28 C49 C48 152(2) . .
C27 C28 C49 C48 1(3) . .
C48 C49 C50 C69 3(3) . .
C28 C49 C50 C69 149(2) . .
C48 C49 C50 C51 -150(2) . .
C28 C49 C50 C51 -4(3) . .
C48 C49 C50 C71 -108(3) . .
C28 C49 C50 C71 37(5) . .
C49 C50 C51 C52 7(3) . .
C69 C50 C51 C52 -141.9(18) . .
C71 C50 C51 C52 -148(2) . .
C49 C50 C51 C71 155.3(19) . .
C69 C50 C51 C71 6(2) . .
C71 C51 C52 C29 -136(2) . .
C50 C51 C52 C29 -8(3) . .
C71 C51 C52 C53 11(3) . .
C50 C51 C52 C53 139(2) . .
C30 C29 C52 C51 155.6(17) . .
C28 C29 C52 C51 7(3) . .
C30 C29 C52 C53 14(2) . .
C28 C29 C52 C53 -135(2) . .
C31 C32 C53 C54 -155.2(19) . .
C33 C32 C53 C54 -8(3) . .
C31 C32 C53 C52 -1(3) . .
C33 C32 C53 C52 146(2) . .
C51 C52 C53 C32 -151(2) . .
C29 C52 C53 C32 -7(3) . .
C51 C52 C53 C54 4(2) . .
C29 C52 C53 C54 147.9(18) . .
C32 C53 C54 C72 135(2) . .
C52 C53 C54 C72 -24(3) . .
C32 C53 C54 C55 13(3) . .
C52 C53 C54 C55 -146(2) . .
C72 C54 C55 C56 -153(3) . .
C53 C54 C55 C56 -9(4) . .
C72 C54 C55 C74 -6(2) . .
C53 C54 C55 C74 138(2) . .
C53 C54 C55 C72 144(2) . .
C74 C55 C56 C33 -150.6(19) . .
C54 C55 C56 C33 0(4) . .
C72 C55 C56 C33 -44(6) . .
C74 C55 C56 C57 -10(4) . .
C54 C55 C56 C57 140.8(19) . .
C72 C55 C56 C57 96(3) . .
C32 C33 C56 C55 4(4) . .
C34 C33 C56 C55 147(3) . .
C32 C33 C56 C57 -140(2) . .
C34 C33 C56 C57 3(3) . .
C36 C35 C57 C58 -9(4) . .
C34 C35 C57 C58 -134(2) . .
C36 C35 C57 C56 140(2) . .
C34 C35 C57 C56 15(2) . .
C55 C56 C57 C58 -5(4) . .
C33 C56 C57 C58 139(2) . .
C55 C56 C57 C35 -156(3) . .
C33 C56 C57 C35 -12(3) . .
C35 C57 C58 C75 161(3) . .
C56 C57 C58 C75 16(4) . .
C35 C57 C58 C59 -8(4) . .
C56 C57 C58 C59 -154(2) . .
C75 C58 C59 C60 -7(4) . .
C57 C58 C59 C60 163(2) . .
C75 C58 C59 C37 -162(2) . .
C57 C58 C59 C37 9(3) . .
C36 C37 C59 C58 9(3) . .
C38 C37 C59 C58 150.5(18) . .
C36 C37 C59 C60 -146(2) . .
C38 C37 C59 C60 -5(2) . .
C58 C59 C60 C61 -8(3) . .
C37 C59 C60 C61 143.6(16) . .
C58 C59 C60 C39 -143.1(19) . .
C37 C59 C60 C39 9(2) . .
C40 C39 C60 C61 15(3) . .
C38 C39 C60 C61 -141.5(19) . .
C40 C39 C60 C59 147.1(13) . .
C38 C39 C60 C59 -9(2) . .
C59 C60 C61 C62 -139.1(16) . .
C39 C60 C61 C62 -18(3) . .
C59 C60 C61 C76 12(2) . .
C39 C60 C61 C76 133.2(18) . .
C59 C60 C61 C78 -107(3) . .
C39 C60 C61 C78 14(5) . .
C60 C61 C62 C63 17(2) . .
C76 C61 C62 C63 -131.0(13) . .
C78 C61 C62 C63 -148.0(17) . .
C60 C61 C62 C78 165.2(16) . .
C76 C61 C62 C78 17.0(15) . .
C78 C62 C63 C64 15(2) . .
C61 C62 C63 C64 141.3(13) . .
C78 C62 C63 C40 -138.7(18) . .
C61 C62 C63 C40 -12.5(18) . .
C41 C40 C63 C64 8(2) . .
C39 C40 C63 C64 -136.8(14) . .
C41 C40 C63 C62 154.2(14) . .
C39 C40 C63 C62 10(2) . .
C62 C63 C64 C43 -150.5(13) . .
C40 C63 C64 C43 -3(2) . .
C62 C63 C64 C65 -2.3(15) . .
C40 C63 C64 C65 144.9(14) . .
C42 C43 C64 C63 -6.1(19) . .
C44 C43 C64 C63 142.8(14) . .
C42 C43 C64 C65 -152.5(15) . .
C44 C43 C64 C65 -3(2) . .
C63 C64 C65 C66 -140.9(15) . .
C43 C64 C65 C66 10(2) . .
C63 C64 C65 C79 -12(2) . .
C43 C64 C65 C79 138.1(15) . .
C46 C45 C66 C67 -4(3) . .
C44 C45 C66 C67 -151(2) . .
C46 C45 C66 C65 151.0(19) . .
C44 C45 C66 C65 4(3) . .
C46 C45 C66 C79 112(3) . .
C44 C45 C66 C79 -35(5) . .
C64 C65 C66 C45 -10(2) . .
C79 C65 C66 C45 -157.4(17) . .
C64 C65 C66 C67 141.6(16) . .
C79 C65 C66 C67 -6.2(18) . .
C64 C65 C66 C79 147.8(17) . .
C45 C66 C67 C80 146.3(18) . .
C65 C66 C67 C80 -4(2) . .
C79 C66 C67 C80 -9.0(12) . .
C45 C66 C67 C68 11(3) . .
C65 C66 C67 C68 -140.0(18) . .
C79 C66 C67 C68 -144.7(19) . .
C48 C47 C68 C69 1(3) . .
C46 C47 C68 C69 -144(2) . .
C48 C47 C68 C67 146(2) . .
C46 C47 C68 C67 1(3) . .
C66 C67 C68 C47 -9(3) . .
C80 C67 C68 C47 -141(2) . .
C66 C67 C68 C69 134.6(18) . .
C80 C67 C68 C69 3(2) . .
C47 C68 C69 C70 144(2) . .
C67 C68 C69 C70 1(3) . .
C47 C68 C69 C50 3(3) . .
C67 C68 C69 C50 -139.3(18) . .
C49 C50 C69 C70 -152.9(18) . .
C51 C50 C69 C70 -4(3) . .
C71 C50 C69 C70 1.1(13) . .
C49 C50 C69 C68 -6(3) . .
C51 C50 C69 C68 144(2) . .
C71 C50 C69 C68 148(2) . .
C68 C69 C70 C81 -1(3) . .
C50 C69 C70 C81 147.9(16) . .
C68 C69 C70 C71 -150.3(16) . .
C50 C69 C70 C71 -1.5(17) . .
C52 C51 C71 C72 -9(3) . .
C50 C51 C71 C72 -149.1(14) . .
C52 C51 C71 C70 132(2) . .
C50 C51 C71 C70 -8(2) . .
C52 C51 C71 C50 141(3) . .
C81 C70 C71 C72 13(3) . .
C69 C70 C71 C72 148.5(12) . .
C81 C70 C71 C51 -128(2) . .
C69 C70 C71 C51 7(2) . .
C81 C70 C71 C50 -134(2) . .
C69 C70 C71 C50 1.1(13) . .
C49 C50 C71 C72 5(4) . .
C69 C50 C71 C72 -113.7(19) . .
C51 C50 C71 C72 61(2) . .
C49 C50 C71 C51 -56(3) . .
C69 C50 C71 C51 -174.7(19) . .
C49 C50 C71 C70 118(3) . .
C69 C50 C71 C70 -1.1(13) . .
C51 C50 C71 C70 173.6(17) . .
C51 C71 C72 C54 -7.6(16) . .
C70 C71 C72 C54 -157.0(13) . .
C50 C71 C72 C54 -52(2) . .
C51 C71 C72 C73 152.2(15) . .
C70 C71 C72 C73 2.7(15) . .
C50 C71 C72 C73 107.3(17) . .
C51 C71 C72 C55 27(3) . .
C70 C71 C72 C55 -122(2) . .
C50 C71 C72 C55 -18(4) . .
C53 C54 C72 C71 26(2) . .
C55 C54 C72 C71 162.4(14) . .
C53 C54 C72 C73 -127(2) . .
C55 C54 C72 C73 9(2) . .
C53 C54 C72 C55 -136(2) . .
C56 C55 C72 C71 16(6) . .
C74 C55 C72 C71 131(3) . .
C54 C55 C72 C71 -44(3) . .
C56 C55 C72 C54 60(4) . .
C74 C55 C72 C54 175.0(19) . .
C56 C55 C72 C73 -113(4) . .
C74 C55 C72 C73 1.6(14) . .
C54 C55 C72 C73 -173.4(15) . .
C71 C72 C73 C82 -15(3) . .
C54 C72 C73 C82 139(2) . .
C55 C72 C73 C82 146(3) . .
C71 C72 C73 C74 -162.0(13) . .
C54 C72 C73 C74 -9(2) . .
C55 C72 C73 C74 -1.5(13) . .
C56 C55 C74 C75 17(3) . .
C54 C55 C74 C75 -130(3) . .
C72 C55 C74 C75 -135(3) . .
C56 C55 C74 C73 151(3) . .
C54 C55 C74 C73 3(3) . .
C72 C55 C74 C73 -1.6(14) . .
C82 C73 C74 C75 -10(3) . .
C72 C73 C74 C75 144.3(18) . .
C82 C73 C74 C55 -152(2) . .
C72 C73 C74 C55 2.1(18) . .
C59 C58 C75 C74 160(2) . .
C57 C58 C75 C74 -10(4) . .
C59 C58 C75 C76 16(4) . .
C57 C58 C75 C76 -154(2) . .
C55 C74 C75 C58 -7(4) . .
C73 C74 C75 C58 -138(2) . .
C55 C74 C75 C76 136(2) . .
C73 C74 C75 C76 6(3) . .
C58 C75 C76 C77 141(2) . .
C74 C75 C76 C77 -1(4) . .
C58 C75 C76 C61 -11(4) . .
C74 C75 C76 C61 -153.2(18) . .
C60 C61 C76 C77 -161.0(16) . .
C62 C61 C76 C77 -12.3(19) . .
C78 C61 C76 C77 0.6(13) . .
C60 C61 C76 C75 -4(3) . .
C62 C61 C76 C75 145(2) . .
C78 C61 C76 C75 158(2) . .
C75 C76 C77 C82 0(3) . .
C61 C76 C77 C82 156.5(16) . .
C75 C76 C77 C78 -158(2) . .
C61 C76 C77 C78 -0.7(17) . .
C63 C62 C78 C79 -12(3) . .
C61 C62 C78 C79 -149.8(14) . .
C63 C62 C78 C77 119(2) . .
C61 C62 C78 C77 -19(2) . .
C63 C62 C78 C61 138(2) . .
C82 C77 C78 C79 9(4) . .
C76 C77 C78 C79 148.0(13) . .
C82 C77 C78 C62 -124(3) . .
C76 C77 C78 C62 15(2) . .
C82 C77 C78 C61 -138(3) . .
C76 C77 C78 C61 0.5(13) . .
C60 C61 C78 C79 20(5) . .
C62 C61 C78 C79 60.7(19) . .
C76 C61 C78 C79 -105(2) . .
C60 C61 C78 C62 -41(4) . .
C76 C61 C78 C62 -165.6(13) . .
C60 C61 C78 C77 124(4) . .
C62 C61 C78 C77 165.1(16) . .
C76 C61 C78 C77 -0.5(13) . .
C62 C78 C79 C65 -3.3(17) . .
C77 C78 C79 C65 -146.0(13) . .
C61 C78 C79 C65 -48(2) . .
C62 C78 C79 C80 142.6(14) . .
C77 C78 C79 C80 -0.1(15) . .
C61 C78 C79 C80 98.0(19) . .
C62 C78 C79 C66 33(3) . .
C77 C78 C79 C66 -110.2(16) . .
C61 C78 C79 C66 -12(3) . .
C64 C65 C79 C78 16(2) . .
C66 C65 C79 C78 156.3(12) . .
C64 C65 C79 C80 -123.3(18) . .
C66 C65 C79 C80 17.1(15) . .
C64 C65 C79 C66 -140(2) . .
C45 C66 C79 C78 3(4) . .
C67 C66 C79 C78 126(2) . .
C65 C66 C79 C78 -49(2) . .
C45 C66 C79 C65 51(3) . .
C67 C66 C79 C65 174.9(15) . .
C45 C66 C79 C80 -115(3) . .
C67 C66 C79 C80 8.7(12) . .
C65 C66 C79 C80 -166.2(13) . .
C66 C67 C80 C81 -149.7(17) . .
C68 C67 C80 C81 -7(3) . .
C66 C67 C80 C79 11.7(16) . .
C68 C67 C80 C79 154.0(14) . .
C78 C79 C80 C81 -6(3) . .
C65 C79 C80 C81 133(2) . .
C66 C79 C80 C81 146(3) . .
C78 C79 C80 C67 -159.9(12) . .
C65 C79 C80 C67 -21.1(18) . .
C66 C79 C80 C67 -8.5(12) . .
C71 C70 C81 C80 127(2) . .
C69 C70 C81 C80 -5(3) . .
C71 C70 C81 C82 -18(3) . .
C69 C70 C81 C82 -149.2(16) . .
C67 C80 C81 C70 9(3) . .
C79 C80 C81 C70 -141(2) . .
C67 C80 C81 C82 154.6(18) . .
C79 C80 C81 C82 5(3) . .
C72 C73 C82 C77 -131(2) . .
C74 C73 C82 C77 10(4) . .
C72 C73 C82 C81 11(3) . .
C74 C73 C82 C81 151.6(18) . .
C76 C77 C82 C73 -4(3) . .
C78 C77 C82 C73 132(3) . .
C76 C77 C82 C81 -146.9(17) . .
C78 C77 C82 C81 -11(4) . .
C70 C81 C82 C73 4(2) . .
C80 C81 C82 C73 -148(2) . .
C70 C81 C82 C77 155(2) . .
C80 C81 C82 C77 2(2) . .
C87 C83 C84 C85 146.6(13) . .
C83 C83 C84 C85 0.8(15) 6_565 .
C87 C83 C84 C90 1.1(18) . .
C83 C83 C84 C90 -144.7(8) 6_565 .
C83 C84 C85 C93 -142.9(15) . .
C90 C84 C85 C93 4.7(15) . .
C83 C84 C85 C85 -0.8(15) . 6_565
C90 C84 C85 C85 146.8(7) . 6_565
C83 C83 C87 C86 0.7(11) 6_565 .
C84 C83 C87 C86 -147.8(14) . .
C83 C83 C87 C88 145.9(10) 6_565 .
C84 C83 C87 C88 -3(2) . .
C95 C86 C87 C83 145.3(15) . .
C87 C86 C87 C83 -1.2(18) 6_565 .
C95 C86 C87 C88 -1(2) . .
C87 C86 C87 C88 -147.5(12) 6_565 .
C83 C87 C88 C97 -141.8(14) . .
C86 C87 C88 C97 -1.1(19) . .
C83 C87 C88 C89 2.6(19) . .
C86 C87 C88 C89 143.3(13) . .
C97 C88 C89 C100 -4(2) . .
C87 C88 C89 C100 -146.7(13) . .
C97 C88 C89 C90 141.8(13) . .
C87 C88 C89 C90 -1(2) . .
C100 C89 C90 C91 0.0(13) . .
C88 C89 C90 C91 -150.1(13) . .
C100 C89 C90 C84 150.1(11) . .
C88 C89 C90 C84 0.1(19) . .
C83 C84 C90 C89 0.1(16) . .
C85 C84 C90 C89 -149.0(10) . .
C83 C84 C90 C91 142.7(13) . .
C85 C84 C90 C91 -6.5(17) . .
C89 C90 C91 C101 3.0(14) . .
C84 C90 C91 C101 -142.2(13) . .
C89 C90 C91 C92 146.7(10) . .
C84 C90 C91 C92 1.5(18) . .
C101 C91 C92 C104 -11.1(16) . .
C90 C91 C92 C104 -151.9(11) . .
C101 C91 C92 C93 146.0(11) . .
C90 C91 C92 C93 5.2(14) . .
C85 C85 C93 C94 1.1(10) 6_565 .
C84 C85 C93 C94 146.4(11) . .
C85 C85 C93 C92 -143.3(10) 6_565 .
C84 C85 C93 C92 2.0(18) . .
C104 C92 C93 C85 148.8(12) . .
C91 C92 C93 C85 -7.3(16) . .
C104 C92 C93 C94 7.6(16) . .
C91 C92 C93 C94 -148.6(11) . .
C85 C93 C94 C106 -150.4(13) . .
C92 C93 C94 C106 -1.8(18) . .
C85 C93 C94 C93 -1.8(16) . 6_565
C92 C93 C94 C93 146.8(8) . 6_565
C87 C86 C95 C96 -146.1(12) . 6_565
C87 C86 C95 C96 -4(2) 6_565 6_565
C87 C86 C95 C96 4(2) . .
C87 C86 C95 C96 146.1(12) 6_565 .
C86 C95 C96 C97 -4.6(19) . .
C96 C95 C96 C97 147.1(11) 6_565 .
C86 C95 C96 C108 -148.8(14) . .
C96 C95 C96 C108 3(2) 6_565 .
C87 C88 C97 C96 0(2) . .
C89 C88 C97 C96 -141.2(12) . .
C87 C88 C97 C98 148.9(12) . .
C89 C88 C97 C98 7.3(19) . .
C108 C96 C97 C88 151.5(13) . .
C95 C96 C97 C88 2.4(17) . .
C108 C96 C97 C98 2.6(13) . .
C95 C96 C97 C98 -146.5(11) . .
C88 C97 C98 C99 -12.9(17) . .
C96 C97 C98 C99 139.2(11) . .
C88 C97 C98 C109 -153.4(12) . .
C96 C97 C98 C109 -1.4(12) . .
C97 C98 C99 C100 13.7(17) . .
C109 C98 C99 C100 144.1(12) . .
C97 C98 C99 C112 -137.2(12) . .
C109 C98 C99 C112 -6.8(19) . .
C98 C99 C100 C89 -8.7(17) . .
C112 C99 C100 C89 143.5(12) . .
C98 C99 C100 C101 -152.3(10) . .
C112 C99 C100 C101 -0.1(15) . .
C90 C89 C100 C99 -147.5(11) . .
C88 C89 C100 C99 4(2) . .
C90 C89 C100 C101 -2.8(13) . .
C88 C89 C100 C101 148.9(12) . .
C90 C91 C101 C102 141.9(11) . .
C92 C91 C101 C102 0.0(17) . .
C90 C91 C101 C100 -4.4(13) . .
C92 C91 C101 C100 -146.3(10) . .
C99 C100 C101 C102 5.1(15) . .
C89 C100 C101 C102 -140.6(12) . .
C99 C100 C101 C91 150.2(11) . .
C89 C100 C101 C91 4.5(12) . .
C91 C101 C102 C103 12.4(16) . .
C100 C101 C102 C103 150.9(11) . .
C91 C101 C102 C113 -145.6(12) . .
C100 C101 C102 C113 -7.0(17) . .
C101 C102 C103 C116 -151.0(11) . .
C113 C102 C103 C116 6.3(18) . .
C101 C102 C103 C104 -15.5(17) . .
C113 C102 C103 C104 141.9(12) . .
C93 C92 C104 C105 -7.9(15) . .
C91 C92 C104 C105 147.4(10) . .
C93 C92 C104 C103 -147.0(10) . .
C91 C92 C104 C103 8.4(15) . .
C102 C103 C104 C92 5.0(17) . .
C116 C103 C104 C92 146.9(11) . .
C102 C103 C104 C105 -136.5(12) . .
C116 C103 C104 C105 5.4(13) . .
C92 C104 C105 C106 2.6(15) . .
C103 C104 C105 C106 143.3(11) . .
C92 C104 C105 C117 -144.3(10) . .
C103 C104 C105 C117 -3.6(13) . .
C93 C94 C106 C105 -3.2(18) . .
C93 C94 C106 C105 -147.8(11) 6_565 .
C93 C94 C106 C105 147.8(11) . 6_565
C93 C94 C106 C105 3.2(18) 6_565 6_565
C104 C105 C106 C94 3.0(16) . .
C117 C105 C106 C94 144.7(12) . .
C104 C105 C106 C105 -149.6(10) . 6_565
C117 C105 C106 C105 -7.9(19) . 6_565
C97 C96 C108 C109 -2.4(13) . .
C95 C96 C108 C109 144.3(13) . .
C97 C96 C108 C107 -142.4(11) . .
C95 C96 C108 C107 4.3(18) . .
C119 C107 C108 C109 11(2) . .
C108 C107 C108 C109 -141.9(12) 6_565 .
C119 C107 C108 C96 141.2(14) . .
C108 C107 C108 C96 -11(2) 6_565 .
C96 C108 C109 C98 1.7(16) . .
C107 C108 C109 C98 139.5(15) . .
C99 C98 C109 C108 -141.3(14) . .
C97 C98 C109 C108 -0.3(16) . .
C123 C111 C112 C113 -10(2) . .
C123 C111 C112 C99 146.7(15) . .
C100 C99 C112 C111 -155.5(13) . .
C98 C99 C112 C111 -4.1(18) . .
C100 C99 C112 C113 -3.0(18) . .
C98 C99 C112 C113 148.3(12) . .
C101 C102 C113 C114 152.5(12) . .
C103 C102 C113 C114 -3.8(18) . .
C101 C102 C113 C112 3.7(16) . .
C103 C102 C113 C112 -152.6(11) . .
C111 C112 C113 C114 4.0(17) . .
C99 C112 C113 C114 -148.2(12) . .
C111 C112 C113 C102 153.5(13) . .
C99 C112 C113 C102 1.3(17) . .
C102 C113 C114 C124 -144.5(11) . .
C112 C113 C114 C124 3.5(17) . .
C102 C103 C116 C117 139.0(12) . .
C104 C103 C116 C117 -5.2(12) . .
C103 C116 C117 C105 3.3(12) . .
C103 C116 C117 C118 -145.3(11) . .
C104 C105 C117 C116 0.2(11) . .
C106 C105 C117 C116 -145.8(11) . .
C104 C105 C117 C118 147.9(11) . .
C106 C105 C117 C118 1.8(17) . .
C116 C117 C118 C127 1.1(17) . .
C105 C117 C118 C127 -141.4(12) . .
C116 C117 C118 C117 146.9(9) . 6_565
C105 C117 C118 C117 4.3(17) . 6_565
C108 C107 C119 C120 0(2) . .
C108 C107 C119 C120 151.7(13) 6_565 .
C108 C107 C119 C120 -151.7(13) . 6_565
C108 C107 C119 C120 0(2) 6_565 6_565
C107 C119 C120 C121 -148.6(15) . .
C120 C119 C120 C121 0(3) 6_565 .
C119 C120 C121 C123 150.7(13) . .
C119 C120 C121 C128 7(3) . .
C112 C111 C123 C124 6(2) . .
C112 C111 C123 C121 -132.5(16) . .
C120 C121 C123 C124 -151.2(10) . .
C128 C121 C123 C124 -9(3) . .
C120 C121 C123 C111 -10.9(16) . .
C128 C121 C123 C111 132(2) . .
C111 C123 C124 C125 -134.7(14) . .
C121 C123 C124 C125 8.4(15) . .
C111 C123 C124 C114 2.0(15) . .
C121 C123 C124 C114 145.1(11) . .
C113 C114 C124 C123 -6.8(17) . .
C113 C114 C124 C125 139.3(13) . .
C123 C124 C125 C129 -11(2) . .
C114 C124 C125 C129 -151.6(15) . .
C123 C124 C125 C126 148.8(10) . .
C114 C124 C125 C126 8.1(15) . .
C129 C125 C126 C127 3(3) . .
C124 C125 C126 C127 -152.6(12) . .
C117 C118 C127 C126 144.8(11) . 6_565
C117 C118 C127 C126 1.8(18) 6_565 6_565
C117 C118 C127 C126 -1.8(18) . .
C117 C118 C127 C126 -144.8(11) 6_565 .
C125 C126 C127 C118 144.0(14) . .
C125 C126 C127 C126 -2(2) . 6_565
C123 C121 C128 C129 12(5) . .
C120 C121 C128 C129 148(3) . .
C123 C121 C128 C121 -148.8(18) . 6_565
C120 C121 C128 C121 -13(4) . 6_565
C121 C128 C129 C125 14(4) 6_565 6_565
C121 C128 C129 C125 -147(3) . 6_565
C121 C128 C129 C125 147(3) 6_565 .
C121 C128 C129 C125 -14(4) . .
C124 C125 C129 C128 13(3) . .
C126 C125 C129 C128 -142(2) . .
C124 C125 C129 C125 150.6(10) . 6_565
C126 C125 C129 C125 -4(3) . 6_565
N3 Ni1 N1 C131 88.3(3) . 6_565
N2 Ni1 N1 C131 176.9(3) . 6_565
N2 Ni1 N1 C131 -0.4(3) 6_565 6_565
N3 Ni1 N1 C131 -88.3(3) . .
N2 Ni1 N1 C131 0.4(3) . .
N2 Ni1 N1 C131 -176.9(3) 6_565 .
N3 Ni1 N2 C136 0.1(3) . .
N1 Ni1 N2 C136 -178.0(3) . .
N2 Ni1 N2 C136 -85(3) 6_565 .
N3 Ni1 N2 C133 178.2(3) . .
N1 Ni1 N2 C133 0.1(3) . .
N2 Ni1 N2 C133 93(3) 6_565 .
N1 Ni1 N3 C138 -87.7(3) . 6_565
N2 Ni1 N3 C138 -176.3(3) . 6_565
N2 Ni1 N3 C138 1.0(3) 6_565 6_565
N1 Ni1 N3 C138 87.7(3) . .
N2 Ni1 N3 C138 -1.0(3) . .
N2 Ni1 N3 C138 176.3(3) 6_565 .
C131 N1 C131 C132 -178.8(2) 6_565 .
Ni1 N1 C131 C132 -1.7(5) . .
C131 N1 C131 C130 -1.4(5) 6_565 .
Ni1 N1 C131 C130 175.8(3) . .
C130 C130 C131 C132 178.4(3) 6_565 .
C140 C130 C131 C132 1.7(5) . .
C130 C130 C131 N1 0.9(3) 6_565 .
C140 C130 C131 N1 -175.9(3) . .
N1 C131 C132 C133 2.5(5) . .
C130 C131 C132 C133 -174.7(3) . .
C131 C132 C133 N2 -2.0(5) . .
C131 C132 C133 C134 176.5(3) . .
C136 N2 C133 C132 179.1(3) . .
Ni1 N2 C133 C132 0.7(4) . .
C136 N2 C133 C134 0.4(3) . .
Ni1 N2 C133 C134 -178.0(2) . .
C132 C133 C134 C135 -179.1(3) . .
N2 C133 C134 C135 -0.4(4) . .
C132 C133 C134 C142 -1.7(5) . .
N2 C133 C134 C142 177.0(3) . .
C133 C134 C135 C136 0.2(4) . .
C142 C134 C135 C136 -177.1(3) . .
C133 C134 C135 C144 178.4(3) . .
C142 C134 C135 C144 1.1(6) . .
C133 N2 C136 C137 -178.8(3) . .
Ni1 N2 C136 C137 -0.4(4) . .
C133 N2 C136 C135 -0.3(3) . .
Ni1 N2 C136 C135 178.1(2) . .
C134 C135 C136 N2 0.1(4) . .
C144 C135 C136 N2 -178.3(3) . .
C134 C135 C136 C137 178.6(3) . .
C144 C135 C136 C137 0.3(5) . .
N2 C136 C137 C138 1.5(5) . .
C135 C136 C137 C138 -176.8(3) . .
C136 C137 C138 N3 -2.5(5) . .
C136 C137 C138 C139 175.2(3) . .
C138 N3 C138 C137 178.5(2) 6_565 .
Ni1 N3 C138 C137 2.3(5) . .
C138 N3 C138 C139 0.6(4) 6_565 .
Ni1 N3 C138 C139 -175.6(2) . .
C137 C138 C139 C139 -178.3(3) . 6_565
N3 C138 C139 C139 -0.4(3) . 6_565
C137 C138 C139 C146 -2.6(5) . .
N3 C138 C139 C146 175.4(3) . .
C130 C130 C140 C141 -100.9(3) 6_565 .
C131 C130 C140 C141 75.1(4) . .
C135 C134 C142 C143 100.5(4) . .
C133 C134 C142 C143 -76.4(4) . .
C134 C135 C144 C145 -100.0(4) . .
C136 C135 C144 C145 78.0(5) . .
C139 C139 C146 C147 94.5(4) 6_565 .
C138 C139 C146 C147 -80.2(5) . .
C153 C148 C149 C150 0.0 . .
C148 C149 C150 C151 0.0 . .
C149 C150 C151 C152 0.0 . .
C150 C151 C152 C153 0.0 . .
C151 C152 C153 C148 0.0 . .
C149 C148 C153 C152 0.0 . .
C173 C168 C169 C170 0.0 . .
C168 C169 C170 C171 0.0 . .
C169 C170 C171 C172 0.0 . .
C170 C171 C172 C173 0.0 . .
C169 C168 C173 C172 0.0 . .
C171 C172 C173 C168 0.0 . .
C179 C174 C175 C176 0.0 . .
C174 C175 C176 C177 0.0 . .
C175 C176 C177 C178 0.0 . .
C176 C177 C178 C179 0.0 . .
C175 C174 C179 C178 0.0 . .
C177 C178 C179 C174 0.0 . .
